data_1551387
loop_
_publ_author_name
'Nagula Chandramouli'
'Yann Ferrand'
'Guillaume Lautrette'
'Brice Kauffmann'
'Cameron David Mackereth'
'Michel Laguerre'
'Didier Dubreuil'
'Ivan Huc'

_publ_section_title
;
 Iterative design of a helically folded aromatic oligoamide sequence for
 the selective encapsulation of fructose
;
_journal_name_full 'Nature Chemistry'
_journal_page_first 334
_journal_page_last 341
_journal_paper_doi 10.1038/nchem.2195
_journal_volume 7
_journal_year 2015
_chemical_formula_sum 'C205 H206 N40 O45'
_chemical_formula_weight 3950.09
_space_group_crystal_system triclinic
_space_group_IT_number 2
_space_group_name_Hall '-P 1'
_space_group_name_H-M_alt 'P -1'
_atom_sites_solution_hydrogens geom
_cell_angle_alpha 117.362(3)
_cell_angle_beta 93.860(8)
_cell_angle_gamma 103.065(6)
_cell_formula_units_Z 2
_cell_length_a 20.683
_cell_length_b 24.67620(10)
_cell_length_c 25.9639(19)
_cell_measurement_reflns_used 974
_cell_measurement_temperature 100(2)
_cell_measurement_theta_max 72.418
_cell_measurement_theta_min 1.954
_cell_volume 11237.4(11)
_computing_cell_refinement 'CrystalClear 1.36'
_computing_data_collection 'CrystalClear 1.36'
_computing_data_reduction 'CrystalClear 1.36'
_computing_structure_refinement 'SHELXL-2013 (Sheldrick, 2013)'
_computing_structure_solution 'Superflip (Palatinus, 2007)'
_diffrn_ambient_temperature 100(2)
_diffrn_measured_fraction_theta_full 0.924
_diffrn_measured_fraction_theta_max 0.888
_diffrn_measurement_device_type 'partial chi'
_diffrn_measurement_method 'omega scan'
_diffrn_radiation_type CuK\a
_diffrn_radiation_wavelength 1.54148
_diffrn_reflns_av_R_equivalents 0.0831
_diffrn_reflns_av_unetI/netI 0.0470
_diffrn_reflns_Laue_measured_fraction_full 0.924
_diffrn_reflns_Laue_measured_fraction_max 0.888
_diffrn_reflns_limit_h_max 25
_diffrn_reflns_limit_h_min -25
_diffrn_reflns_limit_k_max 28
_diffrn_reflns_limit_k_min -20
_diffrn_reflns_limit_l_max 29
_diffrn_reflns_limit_l_min -32
_diffrn_reflns_number 158611
_diffrn_reflns_point_group_measured_fraction_full 0.924
_diffrn_reflns_point_group_measured_fraction_max 0.888
_diffrn_reflns_theta_full 67.651
_diffrn_reflns_theta_max 72.418
_diffrn_reflns_theta_min 1.954
_diffrn_source 'rotating anode'
_exptl_absorpt_coefficient_mu 0.697
_exptl_absorpt_correction_type none
_exptl_crystal_colour yellow
_exptl_crystal_density_diffrn 1.167
_exptl_crystal_description prism
_exptl_crystal_F_000 4152
_exptl_crystal_size_max 0.05
_exptl_crystal_size_mid 0.01
_exptl_crystal_size_min 0.01
_refine_diff_density_max 0.512
_refine_diff_density_min -0.436
_refine_diff_density_rms 0.111
_refine_ls_extinction_coef 0.00002
_refine_ls_extinction_expression Fc^*^=kFc[1+0.001xFc^2^\l^3^/sin(2\q)]^-1/4^
_refine_ls_extinction_method SHELXL
_refine_ls_goodness_of_fit_ref 1.350
_refine_ls_hydrogen_treatment constr
_refine_ls_matrix_type full
_refine_ls_number_parameters 2538
_refine_ls_number_reflns 39576
_refine_ls_number_restraints 55
_refine_ls_restrained_S_all 1.354
_refine_ls_R_factor_all 0.2346
_refine_ls_R_factor_gt 0.1719
_refine_ls_shift/su_max 0.096
_refine_ls_shift/su_mean 0.030
_refine_ls_structure_factor_coef Fsqd
_refine_ls_weighting_details 'w=1/[\s^2^(Fo^2^)+(0.2000P)^2^] where P=(Fo^2^+2Fc^2^)/3'
_refine_ls_weighting_scheme calc
_refine_ls_wR_factor_gt 0.4644
_refine_ls_wR_factor_ref 0.5136
_reflns_Friedel_coverage 0.000
_reflns_Friedel_fraction_full .
_reflns_Friedel_fraction_max .
_reflns_number_gt 14912
_reflns_number_total 39576
_reflns_threshold_expression 'I > 2\s(I)'
_cod_data_source_file nchem.2195-s6.cif
_cod_data_source_block xylose
_cod_original_cell_volume 11237.3(9)
_cod_database_code 1551387
_shelx_space_group_comment
;
The symmetry employed for this shelxl refinement is uniquely defined
by the following loop, which should always be used as a source of
symmetry information in preference to the above space-group names.
They are only intended as comments.
;
_shelxl_version_number 2013-4

loop_
_space_group_symop_operation_xyz
'x, y, z'
'-x, -y, -z'

loop_
_atom_site_label
_atom_site_type_symbol
_atom_site_fract_x
_atom_site_fract_y
_atom_site_fract_z
_atom_site_U_iso_or_equiv
_atom_site_adp_type
_atom_site_occupancy
_atom_site_site_symmetry_order
_atom_site_calc_flag
_atom_site_refinement_flags_posn
_atom_site_refinement_flags_adp
_atom_site_refinement_flags_occupancy
_atom_site_disorder_assembly
_atom_site_disorder_group
O1 O 0.1001(4) 1.2204(4) 0.3269(3) 0.227(3) Uani 1 1 d . . . . .
O1X O 0.0999(6) 0.7882(5) 0.1449(4) 0.352(8) Uani 1 1 d D . . . .
N1 N 0.1564(6) 1.2471(5) 0.3550(4) 0.199(3) Uani 1 1 d . . . . .
C1 C 0.2127(5) 1.2678(6) 0.3291(5) 0.174(3) Uani 1 1 d . . . . .
C1X C 0.1740(5) 0.7971(6) 0.1639(6) 0.228(5) Uani 1 1 d D . . . .
H1X H 0.1792 0.7540 0.1441 0.274 Uiso 1 1 calc R U . . .
O2 O 0.1734(3) 1.2596(3) 0.4071(4) 0.216(2) Uani 1 1 d . . . . .
O2X O 0.1898(3) 0.8164(4) 0.2203(4) 0.247(3) Uani 1 1 d D . . . .
H2X H 0.1596 0.7971 0.2298 0.371 Uiso 1 1 calc R U . . .
N2 N 0.1615(4) 1.1804(4) 0.2313(4) 0.158(2) Uani 1 1 d . . . . .
C2 C 0.2614(6) 1.3233(6) 0.3684(5) 0.199(3) Uani 1 1 d . . . . .
H2 H 0.2603 1.3437 0.4085 0.239 Uiso 1 1 calc R U . . .
C2X C 0.2340(7) 0.8385(8) 0.1544(8) 0.337(10) Uani 1 1 d D . . . .
O3 O 0.3095(3) 1.2628(3) 0.1657(3) 0.1832(18) Uani 1 1 d . . . . .
O3X O 0.2947(3) 0.8275(3) 0.1603(3) 0.1985(19) Uani 1 1 d D . . . .
H3X H 0.3231 0.8513 0.1535 0.298 Uiso 1 1 calc R U . . .
N3 N 0.0720(4) 1.0627(4) 0.1579(3) 0.1546(17) Uani 1 1 d . . . . .
H3 H 0.0840 1.0779 0.1954 0.186 Uiso 1 1 calc R U . . .
C3 C 0.3154(5) 1.3495(5) 0.3447(5) 0.202(3) Uani 1 1 d . . . . .
H3Y H 0.3514 1.3854 0.3694 0.243 Uiso 1 1 calc R U . . .
C3X C 0.2093(6) 0.8833(7) 0.1340(4) 0.298(10) Uani 1 1 d D . . . .
H3Z H 0.2218 0.9242 0.1708 0.358 Uiso 1 1 calc R U . . .
O4 O 0.1020(3) 1.0696(3) 0.0778(3) 0.1755(18) Uani 1 1 d . . . . .
O4X O 0.2522(4) 0.8916(5) 0.1071(5) 0.292(4) Uani 1 1 d D . . . .
H4X H 0.2341 0.8838 0.0744 0.438 Uiso 1 1 calc R U . . .
N4 N 0.0180(3) 1.0134(3) 0.2236(3) 0.1532(17) Uani 1 1 d . . . . .
C4 C 0.3100(5) 1.3184(6) 0.2847(5) 0.189(3) Uani 1 1 d . . . . .
H4 H 0.3432 1.3355 0.2693 0.226 Uiso 1 1 calc R U . . .
C4X C 0.1386(6) 0.8714(6) 0.1179(4) 0.224(5) Uani 1 1 d D . . . .
H4Z H 0.1254 0.8374 0.0765 0.269 Uiso 1 1 calc R U . . .
O5 O -0.1721(3) 0.8796(3) 0.1564(2) 0.1675(15) Uani 1 1 d . . . . .
O5X O 0.1077(7) 0.9140(5) 0.1218(3) 0.320(6) Uani 1 1 d D . . . .
H5X H 0.1235 0.9311 0.1029 0.479 Uiso 1 1 calc R U . . .
N5 N 0.0845(4) 1.0537(3) 0.3396(3) 0.1597(19) Uani 1 1 d . . . . .
H5 H 0.1059 1.0572 0.3135 0.192 Uiso 1 1 calc R U . . .
C5 C 0.2602(5) 1.2645(5) 0.2452(5) 0.171(3) Uani 1 1 d . . . . .
C5X C 0.0953(7) 0.8469(6) 0.1519(6) 0.293(7) Uani 1 1 d D . . . .
H5XA H 0.1086 0.8783 0.1936 0.351 Uiso 1 1 calc R U . . .
H5XB H 0.0484 0.8427 0.1391 0.351 Uiso 1 1 calc R U . . .
O6 O -0.0119(3) 1.0026(3) 0.3509(2) 0.198(2) Uani 1 1 d . . . . .
N6 N 0.2152(4) 1.1312(4) 0.3643(3) 0.173(2) Uani 1 1 d . . . . .
C6 C 0.2069(5) 1.2353(6) 0.2678(5) 0.170(3) Uani 1 1 d . . . . .
O7 O 0.3146(4) 1.2548(5) 0.5433(3) 0.224(3) Uani 1 1 d D . . . .
N7 N 0.2793(3) 1.1302(4) 0.2742(4) 0.1655(19) Uani 1 1 d . . . . .
H7 H 0.2414 1.1039 0.2700 0.199 Uiso 1 1 calc R U . . .
C7 C 0.1621(5) 1.1540(5) 0.1746(5) 0.158(2) Uani 1 1 d . . . . .
O8 O 0.3664(4) 1.2127(4) 0.3438(3) 0.215(2) Uani 1 1 d . . . . .
N8 N 0.2589(3) 1.0725(4) 0.1734(4) 0.1566(18) Uani 1 1 d . . . . .
C8 C 0.2081(4) 1.1817(5) 0.1482(4) 0.157(2) Uani 1 1 d . . . . .
H8 H 0.2044 1.1635 0.1074 0.188 Uiso 1 1 calc R U . . .
O9 O 0.2458(3) 1.0323(3) 0.0006(3) 0.187(2) Uani 1 1 d . . . . .
N9 N 0.2276(3) 1.0113(4) 0.0750(4) 0.1536(18) Uani 1 1 d . . . . .
H9 H 0.2065 0.9820 0.0822 0.184 Uiso 1 1 calc R U . . .
C9 C 0.3024(4) 1.2280(5) 0.1006(4) 0.191(3) Uani 1 1 d . . . . .
H9A H 0.2633 1.2325 0.0819 0.229 Uiso 1 1 calc R U . . .
H9B H 0.2959 1.1830 0.0869 0.229 Uiso 1 1 calc R U . . .
O10 O 0.0563(2) 0.8689(2) -0.1679(2) 0.1751(16) Uani 1 1 d . . . . .
C10 C 0.3647(5) 1.2547(5) 0.0847(4) 0.180(3) Uani 1 1 d . . . . .
H10 H 0.4025 1.2491 0.1046 0.216 Uiso 1 1 calc R U . . .
O11 O -0.1789(3) 0.7141(3) -0.0570(3) 0.1757(19) Uani 1 1 d . . . . .
N11 N 0.0195(4) 0.8402(4) -0.0022(3) 0.165(2) Uani 1 1 d . . . . .
C11 C 0.3798(4) 1.3259(6) 0.1063(4) 0.209(4) Uani 1 1 d . . . . .
H11A H 0.4143 1.3386 0.0879 0.314 Uiso 1 1 calc R U . . .
H11B H 0.3951 1.3491 0.1485 0.314 Uiso 1 1 calc R U . . .
H11C H 0.3394 1.3349 0.0963 0.314 Uiso 1 1 calc R U . . .
O12 O -0.3003(3) 0.6829(3) 0.1007(3) 0.1707(16) Uani 1 1 d . . . . .
N12 N -0.0734(3) 0.7744(3) 0.0008(3) 0.1588(18) Uani 1 1 d . . . . .
H12 H -0.0489 0.7827 0.0331 0.191 Uiso 1 1 calc R U . . .
C12 C 0.3624(4) 1.2185(5) 0.0211(4) 0.197(3) Uani 1 1 d . . . . .
H12A H 0.3171 1.2063 0.0000 0.296 Uiso 1 1 calc R U . . .
H12B H 0.3759 1.1809 0.0125 0.296 Uiso 1 1 calc R U . . .
H12C H 0.3926 1.2443 0.0092 0.296 Uiso 1 1 calc R U . . .
O13 O -0.0619(3) 0.8467(3) 0.3674(2) 0.1818(18) Uani 1 1 d . . . . .
N13 N -0.1068(3) 0.7610(3) 0.0897(3) 0.1552(18) Uani 1 1 d . . . . .
C13 C 0.1119(4) 1.0935(5) 0.1331(5) 0.159(2) Uani 1 1 d . . . . .
O14 O 0.1594(2) 0.9961(3) 0.5258(2) 0.1827(19) Uani 1 1 d . . . . .
N14 N -0.0688(3) 0.7925(3) 0.1865(4) 0.1618(19) Uani 1 1 d . . . . .
C14 C 0.0162(4) 1.0114(4) 0.1304(4) 0.148(2) Uani 1 1 d . . . . .
O15 O 0.3524(3) 1.0763(3) 0.4525(2) 0.1720(17) Uani 1 1 d . . . . .
N15 N -0.0238(3) 0.8332(3) 0.2831(3) 0.1607(19) Uani 1 1 d . . . . .
H15 H 0.0136 0.8404 0.2715 0.193 Uiso 1 1 calc R U . . .
C15 C -0.0144(4) 0.9855(5) 0.0737(4) 0.160(2) Uani 1 1 d . . . . .
H15X H 0.0058 1.0000 0.0497 0.191 Uiso 1 1 calc R U . . .
O16 O 0.2857(2) 0.9968(3) 0.2718(2) 0.1617(16) Uani 1 1 d . . . . .
N16 N 0.0955(3) 0.9123(3) 0.3427(3) 0.165(2) Uani 1 1 d . . . . .
C16 C -0.0786(5) 0.9355(5) 0.0491(4) 0.170(3) Uani 1 1 d . . . . .
H16 H -0.0982 0.9177 0.0094 0.204 Uiso 1 1 calc R U . . .
O17 O 0.4984(3) 1.1447(4) 0.3815(3) 0.206(3) Uani 1 1 d . . . . .
N17 N 0.3726(3) 1.0579(3) 0.3474(3) 0.1595(18) Uani 1 1 d . . . . .
H17 H 0.3897 1.0749 0.3844 0.191 Uiso 1 1 calc R U . . .
C17 C -0.1097(4) 0.9148(4) 0.0828(4) 0.168(3) Uani 1 1 d . . . . .
H17X H -0.1524 0.8853 0.0679 0.202 Uiso 1 1 calc R U . . .
O18 O 0.1681(3) 0.7734(3) -0.1923(3) 0.1831(19) Uani 1 1 d . . . . .
N18 N 0.4095(3) 1.0667(3) 0.3069(3) 0.169(2) Uani 1 1 d . . . . .
H18 H 0.3944 1.0437 0.2694 0.203 Uiso 1 1 calc R U . . .
C18 C -0.0767(5) 0.9382(4) 0.1411(3) 0.147(2) Uani 1 1 d . . . . .
O19 O 0.1658(3) 0.7710(3) -0.0156(3) 0.1661(16) Uani 1 1 d . . . . .
N19 N 0.4673(3) 1.0792(4) 0.2243(4) 0.1641(19) Uani 1 1 d . . . . .
C19 C -0.0157(5) 0.9854(5) 0.1672(4) 0.157(2) Uani 1 1 d . . . . .
O20 O 0.0126(3) 0.6640(3) -0.1633(3) 0.1795(17) Uani 1 1 d . . . . .
N20 N 0.4730(3) 1.0620(4) 0.0799(4) 0.165(2) Uani 1 1 d . . . . .
C20 C -0.0108(4) 0.9900(4) 0.2571(4) 0.160(2) Uani 1 1 d . . . . .
O21 O -0.1684(4) 0.5440(3) -0.1001(3) 0.201(2) Uani 1 1 d . . . . .
N21 N 0.4379(4) 1.0282(4) 0.0246(4) 0.165(2) Uani 1 1 d . . . . .
C21 C -0.0722(5) 0.9467(4) 0.2378(4) 0.155(2) Uani 1 1 d . . . . .
H21 H -0.0904 0.9334 0.2633 0.186 Uiso 1 1 calc R U . . .
O22 O -0.1179(3) 0.6052(3) 0.1203(3) 0.1897(19) Uani 1 1 d . . . . .
N22 N 0.2954(4) 0.8906(4) -0.0706(4) 0.163(2) Uani 1 1 d . . . . .
C22 C -0.1075(4) 0.9223(4) 0.1836(5) 0.161(2) Uani 1 1 d . . . . .
O23 O 0.0300(4) 0.7559(4) 0.4189(3) 0.221(3) Uani 1 1 d . . . . .
N23 N 0.1900(4) 0.7932(3) -0.1015(3) 0.1673(19) Uani 1 1 d . . . . .
H23 H 0.2185 0.8133 -0.0684 0.201 Uiso 1 1 calc R U . . .
C23 C -0.2201(4) 0.8804(4) 0.1942(3) 0.165(2) Uani 1 1 d . . . . .
H23A H -0.2184 0.8496 0.2073 0.198 Uiso 1 1 calc R U . . .
H23B H -0.2087 0.9223 0.2289 0.198 Uiso 1 1 calc R U . . .
O24 O 0.2808(4) 0.8818(4) 0.4440(3) 0.219(3) Uani 1 1 d . . . . .
N24 N 0.1331(4) 0.7482(4) -0.1069(3) 0.171(2) Uani 1 1 d . . . . .
H24 H 0.1039 0.7267 -0.1396 0.205 Uiso 1 1 calc R U . . .
C24 C -0.2886(4) 0.8647(5) 0.1616(4) 0.195(3) Uani 1 1 d . . . . .
H24X H -0.2982 0.8238 0.1251 0.234 Uiso 1 1 calc R U . . .
O25 O 0.5783(4) 1.0299(5) 0.3888(5) 0.293(5) Uani 1 1 d . . . . .
N25 N -0.0073(4) 0.6554(3) 0.0438(3) 0.168(2) Uani 1 1 d . . . . .
C25 C -0.2937(5) 0.9179(5) 0.1452(4) 0.209(3) Uani 1 1 d . . . . .
H25A H -0.2492 0.9455 0.1525 0.314 Uiso 1 1 calc R U . . .
H25B H -0.3210 0.9424 0.1689 0.314 Uiso 1 1 calc R U . . .
H25C H -0.3140 0.8983 0.1041 0.314 Uiso 1 1 calc R U . . .
O26 O 0.5473(3) 0.9561(3) 0.1702(4) 0.244(3) Uani 1 1 d . . . . .
N26 N -0.0105(4) 0.6634(4) 0.1445(3) 0.173(2) Uani 1 1 d . . . . .
H26 H 0.0219 0.6770 0.1305 0.207 Uiso 1 1 calc R U . . .
C26 C -0.3398(4) 0.8589(6) 0.1996(4) 0.256(6) Uani 1 1 d . . . . .
H26A H -0.3848 0.8432 0.1766 0.384 Uiso 1 1 calc R U . . .
H26B H -0.3341 0.9000 0.2332 0.384 Uiso 1 1 calc R U . . .
H26C H -0.3329 0.8298 0.2129 0.384 Uiso 1 1 calc R U . . .
O27 O 0.3057(5) 0.7018(5) -0.1386(4) 0.293(5) Uani 1 1 d . . . . .
N27 N 0.0685(4) 0.7207(4) 0.2302(4) 0.172(2) Uani 1 1 d . . . . .
C27 C 0.0225(4) 1.0151(4) 0.3187(4) 0.155(2) Uani 1 1 d . . . . .
N28 N 0.1564(5) 0.7863(4) 0.3126(4) 0.184(2) Uani 1 1 d . . . . .
C28 C 0.1211(5) 1.0904(5) 0.3984(5) 0.172(3) Uani 1 1 d . . . . .
O29 O 0.1272(3) 0.6013(3) 0.0965(3) 0.218(3) Uani 1 1 d . . . . .
N29 N 0.2778(5) 0.8629(4) 0.3501(4) 0.195(3) Uani 1 1 d . . . . .
H29 H 0.2515 0.8442 0.3160 0.234 Uiso 1 1 calc R U . . .
C29 C 0.0928(4) 1.0849(4) 0.4439(4) 0.174(3) Uani 1 1 d . . . . .
H29A H 0.0508 1.0560 0.4358 0.209 Uiso 1 1 calc R U . . .
O30 O 0.3272(3) 0.7303(3) 0.2765(3) 0.1912(19) Uani 1 1 d . . . . .
N30 N 0.3556(4) 0.8881(4) 0.3017(5) 0.187(2) Uani 1 1 d . . . . .
C30 C 0.1308(6) 1.1256(5) 0.5034(4) 0.188(3) Uani 1 1 d . . . . .
H30 H 0.1102 1.1231 0.5333 0.226 Uiso 1 1 calc R U . . .
O31 O 0.4900(3) 0.7219(3) 0.0159(2) 0.1839(18) Uani 1 1 d . . . . .
C31 C 0.1884(6) 1.1637(6) 0.5192(5) 0.206(4) Uani 1 1 d . . . . .
H31 H 0.2107 1.1872 0.5586 0.247 Uiso 1 1 calc R U . . .
O32 O 0.3958(3) 0.5932(3) -0.2138(3) 0.1864(18) Uani 1 1 d . . . . .
N32 N 0.4381(4) 0.8781(5) 0.1321(5) 0.198(3) Uani 1 1 d . . . . .
H32 H 0.4048 0.8621 0.1438 0.238 Uiso 1 1 calc R U . . .
C32 C 0.2207(6) 1.1698(5) 0.4699(4) 0.178(3) Uani 1 1 d . . . . .
O33 O 0.2385(2) 0.5200(3) -0.0351(3) 0.1745(17) Uani 1 1 d . . . . .
C33 C 0.1852(5) 1.1290(4) 0.4110(4) 0.167(3) Uani 1 1 d . . . . .
O34 O 0.2652(3) 0.4323(3) -0.0705(2) 0.1798(17) Uani 1 1 d . . . . .
N34 N 0.3050(5) 0.7313(6) -0.0442(5) 0.222(4) Uani 1 1 d . . . . .
H34 H 0.2846 0.7235 -0.0195 0.267 Uiso 1 1 calc R U . . .
C34 C 0.2750(6) 1.1717(5) 0.3798(5) 0.175(3) Uani 1 1 d . . . . .
C35 C 0.3147(5) 1.2118(5) 0.4360(6) 0.188(3) Uani 1 1 d . . . . .
H35 H 0.3590 1.2359 0.4421 0.225 Uiso 1 1 calc R U . . .
N36 N 0.1742(4) 0.6205(4) 0.0280(4) 0.187(3) Uani 1 1 d . . . . .
H36 H 0.2078 0.6460 0.0250 0.225 Uiso 1 1 calc R U . . .
C36 C 0.2844(6) 1.2137(5) 0.4824(6) 0.200(4) Uani 1 1 d . . . . .
N37 N 0.2950(3) 0.6733(3) 0.0972(3) 0.1573(17) Uani 1 1 d . . . . .
C37 C 0.3550(6) 1.3215(7) 0.5602(6) 0.311(9) Uani 1 1 d D . . . .
H37A H 0.3790 1.3175 0.5284 0.373 Uiso 1 1 calc R U . . .
H37B H 0.3892 1.3352 0.5946 0.373 Uiso 1 1 calc R U . . .
N38 N 0.3945(3) 0.6813(3) 0.0432(3) 0.1530(17) Uani 1 1 d . . . . .
C38 C 0.3262(12) 1.3782(11) 0.5745(18) 0.58(3) Uani 1 1 d D . . . .
H38 H 0.3063 1.3606 0.5327 0.693 Uiso 1 1 calc R U . . .
N39 N 0.3509(4) 0.5839(4) -0.0647(4) 0.1486(17) Uani 1 1 d . . . . .
C39 C 0.2544(9) 1.3583(9) 0.5891(7) 0.444(17) Uani 1 1 d D . . . .
H39A H 0.2285 1.3172 0.5574 0.667 Uiso 1 1 calc R U . . .
H39B H 0.2310 1.3892 0.5934 0.667 Uiso 1 1 calc R U . . .
H39C H 0.2602 1.3566 0.6252 0.667 Uiso 1 1 calc R U . . .
N40 N 0.2564(3) 0.4799(4) -0.0730(4) 0.164(2) Uani 1 1 d . . . . .
C40 C 0.3775(12) 1.4323(10) 0.5746(11) 0.432(14) Uani 1 1 d D . . . .
H40A H 0.3570 1.4651 0.5794 0.648 Uiso 1 1 calc R U . . .
H40B H 0.3930 1.4170 0.5378 0.648 Uiso 1 1 calc R U . . .
H40C H 0.4152 1.4493 0.6067 0.648 Uiso 1 1 calc R U . . .
C41 C 0.3109(5) 1.1750(5) 0.3332(5) 0.169(3) Uani 1 1 d . . . . .
C42 C 0.2993(4) 1.1215(5) 0.2222(5) 0.156(2) Uani 1 1 d . . . . .
C43 C 0.3584(4) 1.1649(4) 0.2227(4) 0.170(2) Uani 1 1 d . . . . .
H43 H 0.3863 1.1992 0.2572 0.204 Uiso 1 1 calc R U . . .
C44 C 0.3704(4) 1.1507(5) 0.1654(5) 0.174(3) Uani 1 1 d . . . . .
H44 H 0.4082 1.1769 0.1623 0.209 Uiso 1 1 calc R U . . .
C45 C 0.3294(4) 1.1006(5) 0.1146(5) 0.168(3) Uani 1 1 d . . . . .
H45 H 0.3383 1.0918 0.0774 0.201 Uiso 1 1 calc R U . . .
C46 C 0.2724(4) 1.0630(5) 0.1224(5) 0.151(2) Uani 1 1 d . . . . .
C47 C 0.2114(4) 0.9992(5) 0.0201(4) 0.164(3) Uani 1 1 d . . . . .
C53 C -0.0394(5) 0.7980(5) -0.0336(4) 0.160(2) Uani 1 1 d . . . . .
C54 C -0.0691(4) 0.7800(4) -0.0902(4) 0.163(2) Uani 1 1 d . . . . .
H54 H -0.1119 0.7514 -0.1092 0.196 Uiso 1 1 calc R U . . .
C55 C -0.0292(5) 0.8083(5) -0.1154(4) 0.187(3) Uani 1 1 d . . . . .
H55 H -0.0445 0.7987 -0.1540 0.224 Uiso 1 1 calc R U . . .
C56 C 0.1015(4) 0.8951(4) -0.1971(4) 0.169(2) Uani 1 1 d . . . . .
H56A H 0.1090 0.9409 -0.1781 0.203 Uiso 1 1 calc R U . . .
H56B H 0.1449 0.8875 -0.1921 0.203 Uiso 1 1 calc R U . . .
C57 C 0.0752(6) 0.8678(5) -0.2591(5) 0.198(3) Uani 1 1 d . . . . .
H57 H 0.0324 0.8774 -0.2633 0.238 Uiso 1 1 calc R U . . .
C58 C 0.1254(6) 0.8998(5) -0.2859(4) 0.232(4) Uani 1 1 d . . . . .
H58A H 0.1060 0.8847 -0.3265 0.348 Uiso 1 1 calc R U . . .
H58B H 0.1671 0.8892 -0.2841 0.348 Uiso 1 1 calc R U . . .
H58C H 0.1341 0.9452 -0.2639 0.348 Uiso 1 1 calc R U . . .
C59 C 0.0608(6) 0.7923(5) -0.2954(4) 0.229(4) Uani 1 1 d . . . . .
H59A H 0.0368 0.7764 -0.3348 0.344 Uiso 1 1 calc R U . . .
H59B H 0.0339 0.7731 -0.2761 0.344 Uiso 1 1 calc R U . . .
H59C H 0.1030 0.7821 -0.2971 0.344 Uiso 1 1 calc R U . . .
C60 C -0.1394(5) 0.7403(4) -0.0102(5) 0.162(2) Uani 1 1 d . . . . .
C61 C -0.1553(4) 0.7355(4) 0.0437(4) 0.150(2) Uani 1 1 d . . . . .
C62 C -0.2199(4) 0.7071(4) 0.0448(4) 0.170(2) Uani 1 1 d . . . . .
H62 H -0.2530 0.6873 0.0105 0.203 Uiso 1 1 calc R U . . .
C63 C -0.2369(5) 0.7069(4) 0.0932(5) 0.161(2) Uani 1 1 d . . . . .
C64 C -0.1857(4) 0.7360(4) 0.1442(4) 0.151(2) Uani 1 1 d . . . . .
C65 C -0.1199(4) 0.7626(4) 0.1400(4) 0.158(2) Uani 1 1 d . . . . .
C66 C -0.0783(4) 0.7975(4) 0.2375(5) 0.161(2) Uani 1 1 d . . . . .
C67 C -0.1446(4) 0.7697(4) 0.2468(4) 0.169(3) Uani 1 1 d . . . . .
H67 H -0.1516 0.7732 0.2830 0.203 Uiso 1 1 calc R U . . .
C68 C -0.1948(4) 0.7387(4) 0.1976(4) 0.168(3) Uani 1 1 d . . . . .
H68 H -0.2372 0.7182 0.2000 0.201 Uiso 1 1 calc R U . . .
C69 C -0.3519(4) 0.6467(4) 0.0487(4) 0.174(3) Uani 1 1 d . . . . .
H69A H -0.3404 0.6093 0.0208 0.209 Uiso 1 1 calc R U . . .
H69B H -0.3563 0.6722 0.0299 0.209 Uiso 1 1 calc R U . . .
C70 C -0.4192(4) 0.6264(5) 0.0662(4) 0.192(3) Uani 1 1 d . . . . .
H70 H -0.4310 0.6643 0.0938 0.231 Uiso 1 1 calc R U . . .
C71 C -0.4739(5) 0.5875(5) 0.0119(5) 0.220(4) Uani 1 1 d . . . . .
H71A H -0.4598 0.5947 -0.0194 0.330 Uiso 1 1 calc R U . . .
H71B H -0.5145 0.5997 0.0203 0.330 Uiso 1 1 calc R U . . .
H71C H -0.4824 0.5431 0.0002 0.330 Uiso 1 1 calc R U . . .
C72 C -0.4136(5) 0.5855(6) 0.0950(5) 0.226(4) Uani 1 1 d . . . . .
H72A H -0.3893 0.5559 0.0736 0.340 Uiso 1 1 calc R U . . .
H72B H -0.4581 0.5624 0.0942 0.340 Uiso 1 1 calc R U . . .
H72C H -0.3897 0.6124 0.1352 0.340 Uiso 1 1 calc R U . . .
C73 C -0.0161(4) 0.8591(4) 0.3416(4) 0.167(2) Uani 1 1 d . . . . .
C74 C 0.0522(4) 0.9020(4) 0.3774(4) 0.158(2) Uani 1 1 d . . . . .
C75 C 0.0673(4) 0.9285(4) 0.4363(4) 0.168(2) Uani 1 1 d . . . . .
H75 H 0.0338 0.9203 0.4560 0.201 Uiso 1 1 calc R U . . .
C76 C 0.1308(5) 0.9677(5) 0.4686(4) 0.171(3) Uani 1 1 d . . . . .
C77 C 0.1806(4) 0.9805(4) 0.4324(4) 0.161(2) Uani 1 1 d . . . . .
C78 C 0.1567(4) 0.9512(4) 0.3719(4) 0.158(2) Uani 1 1 d . . . . .
C79 C 0.2036(4) 0.9661(4) 0.3377(3) 0.167(2) Uani 1 1 d . . . . .
H79 H 0.1899 0.9469 0.2968 0.200 Uiso 1 1 calc R U . . .
C80 C 0.2676(4) 1.0076(4) 0.3641(3) 0.154(2) Uani 1 1 d . . . . .
C81 C 0.2885(4) 1.0350(4) 0.4278(4) 0.160(2) Uani 1 1 d . . . . .
C82 C 0.2447(4) 1.0219(4) 0.4613(3) 0.169(3) Uani 1 1 d . . . . .
H82 H 0.2579 1.0403 0.5021 0.203 Uiso 1 1 calc R U . . .
C83 C 0.1139(4) 0.9937(5) 0.5641(3) 0.192(3) Uani 1 1 d . . . . .
H83A H 0.0914 0.9502 0.5543 0.231 Uiso 1 1 calc R U . . .
H83B H 0.0802 1.0151 0.5633 0.231 Uiso 1 1 calc R U . . .
C84 C 0.1635(6) 1.0299(9) 0.6238(4) 0.242(6) Uani 1 1 d . . . . .
H84 H 0.1352 1.0338 0.6534 0.291 Uiso 1 1 calc R U . . .
C85 C 0.2041(6) 0.9864(6) 0.6254(5) 0.238(4) Uani 1 1 d . . . . .
H85A H 0.2338 0.9812 0.5978 0.358 Uiso 1 1 calc R U . . .
H85B H 0.1738 0.9455 0.6149 0.358 Uiso 1 1 calc R U . . .
H85C H 0.2303 1.0048 0.6645 0.358 Uiso 1 1 calc R U . . .
C86 C 0.2077(6) 1.0940(7) 0.6452(5) 0.264(7) Uani 1 1 d . . . . .
H86A H 0.2352 1.1084 0.6829 0.396 Uiso 1 1 calc R U . . .
H86B H 0.1807 1.1222 0.6493 0.396 Uiso 1 1 calc R U . . .
H86C H 0.2363 1.0936 0.6175 0.396 Uiso 1 1 calc R U . . .
C87 C 0.3779(4) 1.1017(4) 0.5134(4) 0.174(3) Uani 1 1 d . . . . .
H87A H 0.3719 1.0671 0.5225 0.209 Uiso 1 1 calc R U . . .
H87B H 0.3524 1.1296 0.5364 0.209 Uiso 1 1 calc R U . . .
C88 C 0.4506(4) 1.1378(5) 0.5303(4) 0.190(3) Uani 1 1 d . . . . .
H88 H 0.4753 1.1093 0.5055 0.228 Uiso 1 1 calc R U . . .
C89 C 0.4642(5) 1.1955(6) 0.5212(4) 0.217(4) Uani 1 1 d . . . . .
H89A H 0.4534 1.1817 0.4797 0.325 Uiso 1 1 calc R U . . .
H89B H 0.5111 1.2195 0.5364 0.325 Uiso 1 1 calc R U . . .
H89C H 0.4366 1.2219 0.5417 0.325 Uiso 1 1 calc R U . . .
C90 C 0.4772(5) 1.1581(6) 0.5959(4) 0.236(4) Uani 1 1 d . . . . .
H90A H 0.4741 1.1207 0.5998 0.354 Uiso 1 1 calc R U . . .
H90B H 0.4504 1.1823 0.6206 0.354 Uiso 1 1 calc R U . . .
H90C H 0.5236 1.1837 0.6079 0.354 Uiso 1 1 calc R U . . .
C91 C 0.3091(4) 1.0212(5) 0.3239(5) 0.167(3) Uani 1 1 d . . . . .
C92 C 0.4697(5) 1.1128(6) 0.3295(5) 0.180(3) Uani 1 1 d . . . . .
C93 C 0.5035(5) 1.1203(5) 0.2809(5) 0.170(3) Uani 1 1 d . . . . .
C94 C 0.5597(4) 1.1682(5) 0.2988(4) 0.187(3) Uani 1 1 d . . . . .
H94 H 0.5814 1.1939 0.3382 0.225 Uiso 1 1 calc R U . . .
C95 C 0.5846(4) 1.1769(5) 0.2503(5) 0.181(3) Uani 1 1 d . . . . .
H95 H 0.6233 1.2096 0.2587 0.217 Uiso 1 1 calc R U . . .
C96 C 0.5506(4) 1.1367(5) 0.1928(4) 0.177(3) Uani 1 1 d . . . . .
H96 H 0.5659 1.1421 0.1621 0.213 Uiso 1 1 calc R U . . .
C97 C 0.4930(4) 1.0878(4) 0.1813(5) 0.160(2) Uani 1 1 d . . . . .
C98 C 0.4525(5) 1.0435(6) 0.1197(4) 0.171(3) Uani 1 1 d . . . . .
C99 C 0.3976(5) 0.9904(5) 0.1056(4) 0.159(2) Uani 1 1 d . . . . .
H99 H 0.3855 0.9796 0.1342 0.190 Uiso 1 1 calc R U . . .
C100 C 0.3630(4) 0.9558(4) 0.0493(4) 0.154(2) Uani 1 1 d . . . . .
H100 H 0.3266 0.9197 0.0369 0.185 Uiso 1 1 calc R U . . .
C101 C 0.3866(5) 0.9786(5) 0.0093(4) 0.162(3) Uani 1 1 d . . . . .
C102 C 0.3490(5) 0.9418(5) -0.0533(4) 0.162(2) Uani 1 1 d . . . . .
C103 C 0.3697(4) 0.9652(4) -0.0896(4) 0.159(2) Uani 1 1 d . . . . .
H103 H 0.4073 1.0007 -0.0756 0.191 Uiso 1 1 calc R U . . .
C104 C 0.3349(5) 0.9362(6) -0.1474(5) 0.178(3) Uani 1 1 d . . . . .
H104 H 0.3467 0.9543 -0.1712 0.214 Uiso 1 1 calc R U . . .
C105 C 0.2816(4) 0.8792(5) -0.1703(4) 0.166(2) Uani 1 1 d . . . . .
H105 H 0.2605 0.8553 -0.2100 0.200 Uiso 1 1 calc R U . . .
C106 C 0.2632(5) 0.8616(5) -0.1269(6) 0.176(3) Uani 1 1 d . . . . .
C107 C 0.2045(5) 0.8082(5) -0.1434(4) 0.148(2) Uani 1 1 d . . . . .
C108 C 0.1228(5) 0.7375(5) -0.0610(5) 0.165(3) Uani 1 1 d . . . . .
C109 C 0.0581(5) 0.6949(4) -0.0641(4) 0.156(2) Uani 1 1 d . . . . .
C110 C 0.0530(4) 0.6909(4) -0.0146(4) 0.165(2) Uani 1 1 d . . . . .
H110 H 0.0903 0.7123 0.0165 0.198 Uiso 1 1 calc R U . . .
C111 C -0.0067(5) 0.6553(4) -0.0076(5) 0.169(2) Uani 1 1 d . . . . .
C112 C -0.0612(5) 0.6179(4) -0.0573(4) 0.159(2) Uani 1 1 d . . . . .
C113 C -0.0517(6) 0.6243(4) -0.1108(4) 0.176(3) Uani 1 1 d . . . . .
H113 H -0.0867 0.6018 -0.1439 0.211 Uiso 1 1 calc R U . . .
C114 C 0.0057(5) 0.6615(5) -0.1133(5) 0.167(3) Uani 1 1 d . . . . .
C115 C -0.0677(6) 0.6222(5) 0.0475(4) 0.165(3) Uani 1 1 d . . . . .
C116 C -0.1237(4) 0.5824(4) 0.0005(6) 0.170(3) Uani 1 1 d . . . . .
H116 H -0.1620 0.5581 0.0051 0.204 Uiso 1 1 calc R U . . .
C117 C -0.1189(6) 0.5813(5) -0.0515(5) 0.177(3) Uani 1 1 d . . . . .
C118 C -0.0450(4) 0.6398(5) -0.2100(4) 0.198(3) Uani 1 1 d . . . . .
H11D H -0.0827 0.6540 -0.1938 0.237 Uiso 1 1 calc R U . . .
H11E H -0.0587 0.5935 -0.2309 0.237 Uiso 1 1 calc R U . . .
C119 C -0.0249(5) 0.6646(5) -0.2521(4) 0.202(3) Uani 1 1 d . . . . .
H119 H -0.0062 0.7111 -0.2296 0.242 Uiso 1 1 calc R U . . .
C120 C -0.0908(5) 0.6467(6) -0.2962(4) 0.242(5) Uani 1 1 d . . . . .
H12D H -0.0808 0.6639 -0.3222 0.363 Uiso 1 1 calc R U . . .
H12E H -0.1236 0.6641 -0.2746 0.363 Uiso 1 1 calc R U . . .
H12F H -0.1085 0.6012 -0.3189 0.363 Uiso 1 1 calc R U . . .
C121 C 0.0250(5) 0.6365(5) -0.2869(5) 0.229(4) Uani 1 1 d . . . . .
H12G H 0.0056 0.5911 -0.3107 0.344 Uiso 1 1 calc R U . . .
H12H H 0.0654 0.6455 -0.2603 0.344 Uiso 1 1 calc R U . . .
H12I H 0.0359 0.6547 -0.3120 0.344 Uiso 1 1 calc R U . . .
C122 C -0.2246(6) 0.4999(7) -0.0995(6) 0.246(5) Uani 1 1 d . . . . .
H12J H -0.2330 0.4604 -0.1364 0.295 Uiso 1 1 calc R U . . .
H12K H -0.2113 0.4915 -0.0680 0.295 Uiso 1 1 calc R U . . .
C123 C -0.2791(8) 0.5120(9) -0.0934(10) 0.342(10) Uani 1 1 d . . . . .
H123 H -0.2721 0.5444 -0.0517 0.411 Uiso 1 1 calc R U . . .
C124 C -0.3049(6) 0.5413(6) -0.1287(7) 0.295(7) Uani 1 1 d . . . . .
H12X H -0.3109 0.5126 -0.1702 0.443 Uiso 1 1 calc R U . . .
H12Y H -0.2725 0.5811 -0.1184 0.443 Uiso 1 1 calc R U . . .
H12L H -0.3474 0.5485 -0.1194 0.443 Uiso 1 1 calc R U . . .
C125 C -0.3453(6) 0.4574(7) -0.1040(8) 0.310(7) Uani 1 1 d . . . . .
H12M H -0.3549 0.4237 -0.1442 0.465 Uiso 1 1 calc R U . . .
H12N H -0.3829 0.4748 -0.0963 0.465 Uiso 1 1 calc R U . . .
H12O H -0.3380 0.4409 -0.0778 0.465 Uiso 1 1 calc R U . . .
C127 C 0.0065(4) 0.6825(4) 0.2021(5) 0.167(3) Uani 1 1 d . . . . .
C128 C -0.0395(5) 0.6681(4) 0.2368(5) 0.183(3) Uani 1 1 d . . . . .
H128 H -0.0831 0.6405 0.2198 0.219 Uiso 1 1 calc R U . . .
C129 C -0.0139(6) 0.6984(5) 0.2972(6) 0.185(3) Uani 1 1 d . . . . .
H129 H -0.0442 0.6909 0.3198 0.222 Uiso 1 1 calc R U . . .
C130 C 0.0481(6) 0.7367(5) 0.3275(6) 0.169(3) Uani 1 1 d . . . . .
C131 C 0.0913(5) 0.7473(5) 0.2882(6) 0.174(3) Uani 1 1 d . . . . .
C133 C 0.1368(8) 0.8051(6) 0.4112(4) 0.193(3) Uani 1 1 d . . . . .
H133 H 0.1532 0.8257 0.4518 0.232 Uiso 1 1 calc R U . . .
C134 C 0.0743(8) 0.7662(6) 0.3865(6) 0.192(3) Uani 1 1 d . . . . .
C135 C 0.0503(8) 0.7877(6) 0.4829(5) 0.259(6) Uani 1 1 d . . . . .
H13A H 0.0774 0.8314 0.4978 0.311 Uiso 1 1 calc R U . . .
H13B H 0.0771 0.7659 0.4942 0.311 Uiso 1 1 calc R U . . .
C136 C -0.0171(9) 0.7863(8) 0.5098(9) 0.277(7) Uani 1 1 d . . . . .
H136 H -0.0464 0.8056 0.4968 0.332 Uiso 1 1 calc R U . . .
C137 C 0.0047(7) 0.8213(7) 0.5765(6) 0.261(5) Uani 1 1 d . . . . .
H13C H 0.0211 0.7947 0.5887 0.391 Uiso 1 1 calc R U . . .
H13D H -0.0332 0.8313 0.5943 0.391 Uiso 1 1 calc R U . . .
H13E H 0.0401 0.8599 0.5888 0.391 Uiso 1 1 calc R U . . .
C138 C -0.0479(9) 0.7249(10) 0.4914(6) 0.334(9) Uani 1 1 d . . . . .
H13F H -0.0624 0.7024 0.4492 0.501 Uiso 1 1 calc R U . . .
H13G H -0.0866 0.7215 0.5095 0.501 Uiso 1 1 calc R U . . .
H13H H -0.0170 0.7065 0.5025 0.501 Uiso 1 1 calc R U . . .
C139 C 0.2496(8) 0.8563(7) 0.3957(6) 0.200(4) Uani 1 1 d . . . . .
C140 C 0.3424(8) 0.8958(6) 0.3544(5) 0.190(4) Uani 1 1 d . . . . .
C141 C 0.3941(8) 0.9342(6) 0.4024(6) 0.215(4) Uani 1 1 d . . . . .
H141 H 0.3861 0.9381 0.4386 0.258 Uiso 1 1 calc R U . . .
C142 C 0.4555(7) 0.9668(6) 0.4021(7) 0.231(5) Uani 1 1 d . . . . .
H142 H 0.4877 0.9934 0.4368 0.277 Uiso 1 1 calc R U . . .
C148 C 0.6369(6) 1.0672(10) 0.3796(9) 0.380(15) Uani 1 1 d . . . . .
H14A H 0.6725 1.0466 0.3748 0.456 Uiso 1 1 calc R U . . .
H14B H 0.6246 1.0681 0.3433 0.456 Uiso 1 1 calc R U . . .
C149 C 0.6595(10) 1.1243(9) 0.4222(11) 0.317(9) Uani 1 1 d . . . . .
H149 H 0.6833 1.1104 0.4457 0.380 Uiso 1 1 calc R U . . .
C151 C 0.7272(7) 1.1657(7) 0.4212(6) 0.267(5) Uani 1 1 d . . . . .
H15A H 0.7502 1.1387 0.3941 0.401 Uiso 1 1 calc R U . . .
H15B H 0.7551 1.1892 0.4601 0.401 Uiso 1 1 calc R U . . .
H15C H 0.7185 1.1949 0.4087 0.401 Uiso 1 1 calc R U . . .
C152 C 0.4889(8) 0.9229(7) 0.1715(8) 0.214(5) Uani 1 1 d . . . . .
C158 C 0.2775(10) 0.6944(9) -0.0998(8) 0.263(9) Uani 1 1 d . . . . .
C164 C 0.1272(6) 0.5798(5) -0.0236(6) 0.187(3) Uani 1 1 d . . . . .
C165 C 0.0692(7) 0.5393(6) -0.0332(7) 0.280(9) Uani 1 1 d . . . . .
H165 H 0.0559 0.5386 0.0001 0.337 Uiso 1 1 calc R U . . .
C166 C 0.0257(8) 0.4978(8) -0.0853(12) 0.299(11) Uani 1 1 d . . . . .
H166 H -0.0128 0.4672 -0.0892 0.359 Uiso 1 1 calc R U . . .
C167 C 0.0431(13) 0.5050(12) -0.1289(9) 0.298(13) Uani 1 1 d . . . . .
H167 H 0.0120 0.4811 -0.1645 0.357 Uiso 1 1 calc R U . . .
C170 C 0.044(2) 0.4576(14) -0.3910(10) 0.93(3) Uani 1 1 d D U . . .
H17A H 0.0922 0.4725 -0.3816 1.392 Uiso 1 1 calc R U . . .
H17B H 0.0261 0.4903 -0.3915 1.392 Uiso 1 1 calc DR U . . .
H17C H 0.0289 0.4201 -0.4292 1.392 Uiso 1 1 calc R U . . .
C171 C 0.1761(5) 0.6266(4) 0.0798(6) 0.180(3) Uani 1 1 d . . . . .
C172 C 0.2439(4) 0.6634(4) 0.1237(4) 0.165(2) Uani 1 1 d . . . . .
C173 C 0.2512(5) 0.6787(4) 0.1817(5) 0.167(2) Uani 1 1 d . . . . .
H173 H 0.2143 0.6655 0.1960 0.201 Uiso 1 1 calc R U . . .
C174 C 0.3117(6) 0.7129(5) 0.2182(5) 0.178(3) Uani 1 1 d . . . . .
C175 C 0.3705(4) 0.7309(4) 0.1954(4) 0.163(2) Uani 1 1 d . . . . .
C177 C 0.4120(4) 0.7169(4) 0.1039(5) 0.163(2) Uani 1 1 d . . . . .
C178 C 0.4749(4) 0.7523(4) 0.1395(5) 0.177(3) Uani 1 1 d . . . . .
H178 H 0.5112 0.7597 0.1220 0.212 Uiso 1 1 calc R U . . .
C179 C 0.4865(4) 0.7783(4) 0.2024(4) 0.181(3) Uani 1 1 d . . . . .
H179 H 0.5289 0.8048 0.2255 0.217 Uiso 1 1 calc R U . . .
C180 C 0.4351(5) 0.7638(4) 0.2283(4) 0.180(3) Uani 1 1 d . . . . .
H180 H 0.4437 0.7762 0.2684 0.216 Uiso 1 1 calc R U . . .
C182 C 0.3095(7) 0.7104(6) 0.3563(4) 0.223(4) Uani 1 1 d . . . . .
H182 H 0.3302 0.7565 0.3815 0.267 Uiso 1 1 calc R U . . .
C183 C 0.2518(9) 0.6889(6) 0.3855(6) 0.309(7) Uani 1 1 d . . . . .
H18A H 0.2246 0.7177 0.3963 0.464 Uiso 1 1 calc R U . . .
H18B H 0.2718 0.6893 0.4202 0.464 Uiso 1 1 calc R U . . .
H18C H 0.2240 0.6466 0.3578 0.464 Uiso 1 1 calc R U . . .
C184 C 0.3688(7) 0.6766(7) 0.3503(5) 0.255(5) Uani 1 1 d . . . . .
H18D H 0.3500 0.6313 0.3257 0.383 Uiso 1 1 calc R U . . .
H18E H 0.3896 0.6860 0.3888 0.383 Uiso 1 1 calc R U . . .
H18F H 0.4022 0.6924 0.3327 0.383 Uiso 1 1 calc R U . . .
C185 C 0.4345(5) 0.6846(5) 0.0018(5) 0.169(3) Uani 1 1 d . . . . .
C186 C 0.3967(4) 0.6310(5) -0.0603(4) 0.153(2) Uani 1 1 d . . . . .
C187 C 0.4187(4) 0.6401(5) -0.1083(5) 0.167(3) Uani 1 1 d . . . . .
H187 H 0.4535 0.6748 -0.1025 0.201 Uiso 1 1 calc R U . . .
C188 C 0.3853(6) 0.5954(7) -0.1596(5) 0.174(3) Uani 1 1 d . . . . .
C189 C 0.3362(5) 0.5421(5) -0.1680(5) 0.168(3) Uani 1 1 d . . . . .
C190 C 0.3196(5) 0.5402(5) -0.1171(5) 0.146(2) Uani 1 1 d . . . . .
C191 C 0.2728(6) 0.4842(7) -0.1256(5) 0.170(3) Uani 1 1 d . . . . .
C192 C 0.2397(4) 0.4360(5) -0.1777(6) 0.176(3) Uani 1 1 d . . . . .
H192 H 0.2087 0.4007 -0.1802 0.212 Uiso 1 1 calc R U . . .
C193 C 0.2521(5) 0.4384(5) -0.2312(5) 0.202(3) Uani 1 1 d . . . . .
H193 H 0.2285 0.4054 -0.2683 0.242 Uiso 1 1 calc R U . . .
C194 C 0.2987(5) 0.4894(6) -0.2255(5) 0.184(3) Uani 1 1 d . . . . .
H194 H 0.3073 0.4913 -0.2594 0.221 Uiso 1 1 calc R U . . .
C195 C 0.4455(5) 0.6479(5) -0.2099(4) 0.192(3) Uani 1 1 d . . . . .
H19A H 0.4895 0.6534 -0.1895 0.230 Uiso 1 1 calc R U . . .
H19B H 0.4322 0.6864 -0.1880 0.230 Uiso 1 1 calc R U . . .
C196 C 0.4486(5) 0.6357(6) -0.2717(5) 0.216(4) Uani 1 1 d . . . . .
H196 H 0.4054 0.6251 -0.2973 0.259 Uiso 1 1 calc R U . . .
C197 C 0.5054(6) 0.6923(6) -0.2652(4) 0.227(4) Uani 1 1 d . . . . .
H19C H 0.5453 0.6984 -0.2396 0.340 Uiso 1 1 calc R U . . .
H19D H 0.4910 0.7302 -0.2486 0.340 Uiso 1 1 calc R U . . .
H19E H 0.5153 0.6835 -0.3034 0.340 Uiso 1 1 calc R U . . .
C198 C 0.4862(11) 0.5865(8) -0.2924(8) 0.363(11) Uani 1 1 d . . . . .
H19F H 0.4580 0.5472 -0.2973 0.545 Uiso 1 1 calc R U . . .
H19G H 0.5267 0.6010 -0.2636 0.545 Uiso 1 1 calc R U . . .
H19H H 0.4980 0.5800 -0.3295 0.545 Uiso 1 1 calc R U . . .
C202 C 0.2570(5) 1.2359(5) 0.1865(5) 0.161(2) Uani 1 1 d . . . . .
C203 C -0.0662(5) 0.6282(4) 0.1053(5) 0.176(3) Uani 1 1 d . . . . .
C204 C 0.2750(5) 0.6997(5) 0.2988(5) 0.214(4) Uani 1 1 d . . . . .
H20A H 0.2571 0.6544 0.2711 0.256 Uiso 1 1 calc R U . . .
H20B H 0.2380 0.7187 0.3043 0.256 Uiso 1 1 calc R U . . .
C205 C 0.3582(4) 0.7074(4) 0.1345(4) 0.163(2) Uani 1 1 d . . . . .
C206 C 0.6312(5) 1.1622(5) 0.4730(4) 0.222(4) Uani 1 1 d . . . . .
H20C H 0.6240 1.1980 0.4702 0.333 Uiso 1 1 calc R U . . .
H20D H 0.6624 1.1773 0.5091 0.333 Uiso 1 1 calc R U . . .
H20E H 0.5889 1.1361 0.4728 0.333 Uiso 1 1 calc R U . . .
C207 C 0.1795(7) 0.8137(6) 0.3691(7) 0.202(4) Uani 1 1 d . . . . .
C500 C 0.1244(7) 0.5524(6) -0.1770(4) 0.46(3) Uani 1 1 d DG . . . .
C501 C 0.1056(6) 0.5461(5) -0.1292(6) 0.38(2) Uani 1 1 d G . . . .
C502 C 0.1442(6) 0.5875(6) -0.0726(4) 0.223(6) Uani 1 1 d G . . . .
N503 N 0.2015(6) 0.6352(5) -0.0639(4) 0.236(5) Uani 1 1 d G . . . .
C504 C 0.2203(6) 0.6415(5) -0.1117(6) 0.277(10) Uani 1 1 d G . . . .
C505 C 0.1818(8) 0.6001(7) -0.1683(4) 0.254(7) Uani 1 1 d G . . . .
H505 H 0.1943 0.6043 -0.2003 0.304 Uiso 1 1 calc R U . . .
C600 C 0.5379(3) 0.9820(4) 0.2851(7) 0.253(6) Uani 1 1 d G . . . .
H600 H 0.5783 1.0033 0.2804 0.303 Uiso 1 1 calc R U . . .
C601 C 0.4857(5) 0.9413(4) 0.2364(5) 0.215(5) Uani 1 1 d G . . . .
N602 N 0.4252(4) 0.9095(3) 0.2435(4) 0.190(3) Uani 1 1 d G . . . .
C603 C 0.4169(3) 0.9185(3) 0.2993(5) 0.185(3) Uani 1 1 d G . . . .
C604 C 0.4691(5) 0.9592(4) 0.3480(4) 0.199(4) Uani 1 1 d G . . . .
C605 C 0.5296(4) 0.9910(3) 0.3409(5) 0.249(7) Uani 1 1 d G . . . .
O500 O 0.0866(7) 0.5125(5) -0.2389(7) 0.703(19) Uani 1 1 d D . . . .
C510 C 0.090(2) 0.4660(17) -0.3040(8) 0.95(3) Uani 1 1 d D U . . .
H51A H 0.1042 0.4303 -0.3057 1.142 Uiso 1 1 calc R U . . .
H51B H 0.1230 0.4880 -0.3182 1.142 Uiso 1 1 calc R U . . .
C700 C 0.15375(18) 0.94829(15) -0.02149(15) 0.156(2) Uani 1 1 d G . . . .
C701 C 0.1305(2) 0.9307(2) -0.08004(16) 0.165(3) Uani 1 1 d G . . . .
H701 H 0.1549 0.9514 -0.0979 0.198 Uiso 1 1 calc R U . . .
C702 C 0.0706(2) 0.8822(2) -0.11188(14) 0.235(5) Uani 1 1 d G . . . .
C703 C 0.03400(17) 0.85129(19) -0.0852(2) 0.232(6) Uani 1 1 d G . . . .
C704 C 0.05730(17) 0.8688(2) -0.0266(2) 0.162(2) Uani 1 1 d G . . . .
N705 N 0.11717(19) 0.9173(2) 0.00521(14) 0.1587(18) Uani 1 1 d G . . . .
C800 C 0.4348(2) 0.8552(3) 0.0742(3) 0.249(7) Uani 1 1 d G . . . .
C801 C 0.48242(19) 0.8758(3) 0.0469(3) 0.314(9) Uani 1 1 d DG . . . .
H801 H 0.5225 0.9076 0.0696 0.377 Uiso 1 1 calc R U . . .
C802 C 0.4701(2) 0.8490(3) -0.0143(3) 0.375(14) Uani 1 1 d DG . . . .
H802 H 0.5019 0.8628 -0.0326 0.450 Uiso 1 1 calc R U . . .
C803 C 0.4101(2) 0.8015(3) -0.0482(3) 0.258(7) Uani 1 1 d DG . . . .
H803 H 0.4019 0.7836 -0.0892 0.310 Uiso 1 1 calc R U . . .
C804 C 0.3625(2) 0.7809(2) -0.0209(3) 0.204(4) Uani 1 1 d G . . . .
N805 N 0.3749(2) 0.8078(3) 0.0404(3) 0.205(3) Uani 1 1 d G . . . .
C820 C -0.0561(19) 0.4328(16) -0.3270(12) 0.89(3) Uani 1 1 d D U . . .
H82A H -0.0539 0.4281 -0.2923 1.341 Uiso 1 1 calc R U . . .
H82B H -0.0876 0.3955 -0.3593 1.341 Uiso 1 1 calc R U . . .
H82C H -0.0707 0.4696 -0.3195 1.341 Uiso 1 1 calc R U . . .
O1S O 0.1634(2) 1.0163(3) 0.2401(2) 0.1785(16) Uani 1 1 d . . . . .
C890 C 0.017(2) 0.442(3) -0.3436(16) 0.98(3) Uani 1 1 d D U . . .
H890 H 0.0145 0.3962 -0.3645 1.172 Uiso 1 1 calc R U . . .

loop_
_atom_site_aniso_label
_atom_site_aniso_U_11
_atom_site_aniso_U_22
_atom_site_aniso_U_33
_atom_site_aniso_U_23
_atom_site_aniso_U_13
_atom_site_aniso_U_12
O1 0.159(4) 0.300(8) 0.202(6) 0.106(5) 0.062(4) 0.060(5)
O1X 0.55(2) 0.271(9) 0.244(7) 0.182(8) -0.024(10) 0.042(12)
N1 0.243(10) 0.213(7) 0.175(7) 0.102(6) 0.064(8) 0.103(7)
C1 0.147(6) 0.228(9) 0.199(9) 0.133(8) 0.076(6) 0.073(7)
C1X 0.202(9) 0.341(15) 0.204(9) 0.154(10) 0.047(7) 0.142(10)
O2 0.210(5) 0.246(6) 0.222(6) 0.118(5) 0.095(5) 0.096(5)
O2X 0.173(5) 0.334(9) 0.272(8) 0.169(7) 0.070(5) 0.088(5)
N2 0.145(5) 0.182(6) 0.184(6) 0.110(5) 0.038(4) 0.066(4)
C2 0.174(8) 0.242(11) 0.215(9) 0.128(9) 0.058(8) 0.079(8)
C2X 0.326(14) 0.53(2) 0.61(2) 0.52(2) 0.343(16) 0.327(16)
O3 0.160(4) 0.216(5) 0.237(6) 0.144(4) 0.077(4) 0.084(4)
O3X 0.180(4) 0.236(5) 0.258(5) 0.166(4) 0.091(4) 0.084(4)
N3 0.144(4) 0.179(5) 0.196(5) 0.120(5) 0.069(4) 0.073(4)
C3 0.149(6) 0.214(9) 0.211(9) 0.088(7) 0.022(6) 0.034(6)
C3X 0.195(9) 0.41(2) 0.160(7) 0.131(9) 0.006(6) -0.111(12)
O4 0.195(4) 0.194(5) 0.175(4) 0.109(4) 0.071(4) 0.072(4)
O4X 0.223(7) 0.317(9) 0.396(12) 0.191(9) 0.129(8) 0.128(7)
N4 0.128(4) 0.204(5) 0.169(5) 0.111(4) 0.060(4) 0.069(4)
C4 0.183(8) 0.227(9) 0.167(7) 0.105(7) 0.034(6) 0.058(7)
C4X 0.306(12) 0.321(13) 0.183(7) 0.158(8) 0.118(8) 0.238(12)
O5 0.157(4) 0.202(4) 0.180(4) 0.112(3) 0.061(3) 0.070(4)
O5X 0.499(15) 0.329(10) 0.200(5) 0.109(6) 0.040(6) 0.298(11)
N5 0.139(5) 0.204(6) 0.159(5) 0.103(4) 0.055(4) 0.051(4)
C5 0.170(7) 0.183(8) 0.145(6) 0.064(6) 0.026(6) 0.064(6)
C5X 0.365(18) 0.271(15) 0.260(12) 0.129(12) 0.163(12) 0.097(14)
O6 0.151(4) 0.272(6) 0.181(4) 0.114(4) 0.070(3) 0.060(4)
N6 0.138(5) 0.211(6) 0.195(6) 0.109(5) 0.057(4) 0.062(5)
C6 0.158(7) 0.228(10) 0.197(9) 0.137(8) 0.083(7) 0.099(7)
O7 0.211(6) 0.264(8) 0.172(5) 0.079(5) 0.024(4) 0.087(6)
N7 0.151(4) 0.195(6) 0.191(6) 0.114(5) 0.054(5) 0.073(4)
C7 0.150(6) 0.180(8) 0.174(7) 0.097(6) 0.042(6) 0.076(6)
O8 0.184(5) 0.238(6) 0.231(6) 0.121(5) 0.065(4) 0.056(5)
N8 0.132(4) 0.190(6) 0.173(5) 0.098(5) 0.049(4) 0.067(4)
C8 0.130(5) 0.236(8) 0.162(6) 0.131(6) 0.055(5) 0.075(6)
O9 0.164(4) 0.246(6) 0.213(5) 0.143(4) 0.089(4) 0.088(4)
N9 0.134(4) 0.190(6) 0.171(5) 0.103(5) 0.060(4) 0.064(4)
C9 0.153(6) 0.293(10) 0.210(8) 0.169(8) 0.086(5) 0.099(6)
O10 0.154(3) 0.174(4) 0.230(5) 0.110(4) 0.066(4) 0.073(3)
C10 0.184(7) 0.200(8) 0.215(8) 0.134(7) 0.069(6) 0.081(6)
O11 0.123(3) 0.214(5) 0.202(4) 0.106(4) 0.038(3) 0.059(3)
N11 0.149(5) 0.216(6) 0.176(5) 0.119(5) 0.072(4) 0.070(5)
C11 0.176(7) 0.288(12) 0.249(8) 0.187(9) 0.092(6) 0.082(8)
O12 0.132(3) 0.180(4) 0.230(5) 0.119(4) 0.059(4) 0.052(3)
N12 0.137(4) 0.192(5) 0.182(5) 0.108(4) 0.050(4) 0.067(4)
C12 0.156(6) 0.241(9) 0.220(8) 0.137(7) 0.078(5) 0.038(6)
O13 0.157(4) 0.241(5) 0.193(4) 0.128(4) 0.082(3) 0.079(4)
N13 0.131(4) 0.180(5) 0.172(5) 0.089(4) 0.053(4) 0.063(4)
C13 0.121(5) 0.175(8) 0.229(9) 0.122(8) 0.054(6) 0.073(5)
O14 0.159(4) 0.258(6) 0.149(4) 0.107(4) 0.056(3) 0.070(4)
N14 0.154(5) 0.191(5) 0.174(5) 0.106(5) 0.068(5) 0.065(4)
C14 0.134(5) 0.165(6) 0.181(7) 0.102(5) 0.054(5) 0.063(5)
O15 0.136(3) 0.225(5) 0.162(4) 0.101(3) 0.027(3) 0.051(3)
N15 0.134(4) 0.212(6) 0.164(5) 0.105(4) 0.052(4) 0.064(4)
C15 0.146(6) 0.209(8) 0.170(6) 0.110(6) 0.058(5) 0.088(6)
O16 0.134(3) 0.210(5) 0.164(4) 0.101(3) 0.044(3) 0.064(3)
N16 0.138(4) 0.227(6) 0.187(5) 0.132(5) 0.071(4) 0.076(4)
C16 0.163(7) 0.195(7) 0.166(6) 0.082(6) 0.037(6) 0.089(6)
O17 0.128(4) 0.297(7) 0.213(5) 0.142(5) 0.037(4) 0.054(4)
N17 0.140(4) 0.207(5) 0.166(4) 0.109(4) 0.052(4) 0.065(4)
C17 0.166(6) 0.183(7) 0.188(7) 0.099(6) 0.077(6) 0.080(5)
O18 0.159(4) 0.210(5) 0.199(5) 0.114(4) 0.042(4) 0.052(4)
N18 0.135(4) 0.219(6) 0.176(5) 0.106(4) 0.058(4) 0.062(4)
C18 0.155(6) 0.182(6) 0.142(5) 0.092(5) 0.046(5) 0.085(5)
O19 0.145(3) 0.195(5) 0.206(4) 0.123(4) 0.082(3) 0.065(3)
N19 0.123(4) 0.211(6) 0.194(5) 0.115(5) 0.059(4) 0.068(4)
C19 0.140(6) 0.218(8) 0.177(7) 0.126(6) 0.072(5) 0.090(6)
O20 0.172(4) 0.212(5) 0.197(4) 0.123(4) 0.051(4) 0.076(4)
N20 0.116(4) 0.217(6) 0.204(6) 0.128(6) 0.071(4) 0.058(4)
C20 0.116(5) 0.174(7) 0.177(7) 0.076(5) 0.045(5) 0.036(5)
O21 0.165(5) 0.211(5) 0.258(6) 0.146(5) 0.031(5) 0.046(4)
N21 0.129(4) 0.189(6) 0.197(6) 0.110(5) 0.063(4) 0.039(4)
C21 0.152(6) 0.186(7) 0.146(5) 0.091(5) 0.036(5) 0.060(6)
O22 0.149(4) 0.238(5) 0.258(5) 0.168(4) 0.087(4) 0.075(4)
N22 0.126(4) 0.194(6) 0.202(6) 0.107(5) 0.054(4) 0.074(4)
C22 0.136(6) 0.159(6) 0.225(9) 0.113(6) 0.064(6) 0.057(5)
O23 0.231(6) 0.260(7) 0.225(7) 0.155(6) 0.096(5) 0.069(5)
N23 0.150(5) 0.181(6) 0.214(6) 0.119(5) 0.068(4) 0.066(4)
C23 0.143(5) 0.193(7) 0.181(5) 0.100(5) 0.061(5) 0.060(5)
O24 0.240(7) 0.252(7) 0.194(5) 0.126(5) 0.022(5) 0.094(5)
N24 0.154(5) 0.195(6) 0.192(6) 0.108(5) 0.055(4) 0.065(5)
C24 0.157(6) 0.234(9) 0.214(7) 0.117(7) 0.088(6) 0.063(6)
O25 0.140(5) 0.277(8) 0.370(11) 0.078(7) 0.025(6) 0.080(5)
N25 0.166(5) 0.208(6) 0.214(6) 0.145(5) 0.083(5) 0.099(5)
C25 0.191(7) 0.245(10) 0.242(8) 0.142(8) 0.054(6) 0.097(7)
O26 0.182(5) 0.240(6) 0.411(10) 0.209(7) 0.160(6) 0.100(5)
N26 0.156(5) 0.227(7) 0.156(5) 0.114(5) 0.032(4) 0.048(5)
C26 0.124(5) 0.342(13) 0.193(7) 0.066(7) 0.053(5) 0.010(6)
O27 0.385(11) 0.459(13) 0.263(7) 0.255(9) 0.189(8) 0.325(11)
N27 0.183(7) 0.218(6) 0.173(5) 0.125(5) 0.054(5) 0.091(6)
C27 0.128(5) 0.194(7) 0.158(6) 0.084(5) 0.054(5) 0.068(5)
N28 0.179(7) 0.208(7) 0.196(7) 0.116(6) 0.036(6) 0.076(6)
C28 0.161(7) 0.222(8) 0.193(8) 0.126(7) 0.081(7) 0.093(7)
O29 0.136(4) 0.244(6) 0.270(6) 0.112(5) 0.081(4) 0.069(4)
N29 0.155(6) 0.188(6) 0.241(9) 0.113(6) -0.008(6) 0.043(5)
C29 0.162(6) 0.209(7) 0.202(8) 0.123(7) 0.064(6) 0.084(6)
O30 0.174(4) 0.221(5) 0.195(5) 0.116(4) 0.072(4) 0.043(4)
N30 0.146(5) 0.200(6) 0.244(8) 0.128(6) 0.017(5) 0.065(5)
C30 0.188(8) 0.245(10) 0.150(7) 0.094(6) 0.029(6) 0.102(7)
O31 0.141(4) 0.223(5) 0.226(5) 0.128(4) 0.069(3) 0.072(4)
C31 0.158(7) 0.276(12) 0.190(8) 0.104(8) 0.040(7) 0.098(8)
O32 0.162(4) 0.205(5) 0.205(5) 0.096(4) 0.069(3) 0.074(4)
N32 0.170(6) 0.207(8) 0.285(10) 0.158(7) 0.110(6) 0.071(6)
C32 0.172(8) 0.204(8) 0.171(7) 0.096(7) 0.035(7) 0.067(7)
O33 0.152(3) 0.194(5) 0.223(5) 0.126(4) 0.083(3) 0.066(3)
C33 0.154(7) 0.186(7) 0.159(7) 0.074(6) 0.024(6) 0.069(6)
O34 0.185(4) 0.187(5) 0.213(4) 0.118(4) 0.061(3) 0.084(4)
N34 0.267(10) 0.330(12) 0.233(8) 0.203(9) 0.152(8) 0.203(9)
C34 0.168(8) 0.181(8) 0.173(8) 0.080(6) 0.025(7) 0.060(6)
C35 0.159(7) 0.226(9) 0.208(9) 0.126(8) 0.060(8) 0.059(7)
N36 0.147(5) 0.238(8) 0.187(6) 0.092(6) 0.068(6) 0.090(5)
C36 0.165(8) 0.182(8) 0.240(13) 0.093(9) 0.003(9) 0.059(7)
N37 0.139(4) 0.168(5) 0.187(5) 0.096(4) 0.061(4) 0.054(4)
C37 0.244(12) 0.238(13) 0.238(11) 0.008(10) 0.013(9) -0.061(11)
N38 0.130(4) 0.193(5) 0.154(4) 0.090(4) 0.041(3) 0.063(3)
C38 0.39(3) 0.65(5) 1.16(9) 0.69(6) 0.43(5) 0.35(4)
N39 0.128(4) 0.151(5) 0.180(6) 0.088(5) 0.050(4) 0.042(4)
C39 0.37(2) 0.53(3) 0.264(14) 0.023(17) -0.034(15) 0.24(2)
N40 0.153(4) 0.180(6) 0.212(7) 0.123(5) 0.072(4) 0.076(4)
C40 0.45(3) 0.32(2) 0.46(3) 0.17(2) 0.13(2) 0.03(2)
C41 0.151(7) 0.186(8) 0.184(8) 0.090(7) 0.038(7) 0.069(6)
C42 0.126(5) 0.213(8) 0.187(7) 0.120(7) 0.071(5) 0.089(6)
C43 0.137(5) 0.202(7) 0.231(8) 0.140(6) 0.064(5) 0.072(5)
C44 0.136(5) 0.191(8) 0.233(8) 0.131(7) 0.072(6) 0.044(5)
C45 0.130(5) 0.200(8) 0.218(8) 0.125(7) 0.075(5) 0.064(5)
C46 0.131(5) 0.185(7) 0.173(7) 0.099(6) 0.055(5) 0.079(5)
C47 0.141(6) 0.207(8) 0.157(6) 0.085(6) 0.040(5) 0.079(6)
C53 0.162(7) 0.196(7) 0.158(6) 0.098(6) 0.051(6) 0.087(6)
C54 0.132(5) 0.205(7) 0.167(6) 0.089(5) 0.053(5) 0.072(5)
C55 0.166(6) 0.239(9) 0.183(6) 0.094(6) 0.068(6) 0.119(7)
C56 0.163(6) 0.170(6) 0.176(7) 0.086(5) 0.054(5) 0.044(5)
C57 0.232(9) 0.194(9) 0.219(9) 0.126(8) 0.090(8) 0.086(7)
C58 0.294(12) 0.199(8) 0.199(7) 0.099(7) 0.073(8) 0.054(8)
C59 0.284(11) 0.222(10) 0.175(6) 0.111(7) 0.077(6) 0.020(8)
C60 0.132(6) 0.170(7) 0.225(8) 0.115(6) 0.066(6) 0.065(5)
C61 0.132(5) 0.178(6) 0.176(6) 0.107(5) 0.059(5) 0.055(5)
C62 0.151(6) 0.165(6) 0.220(8) 0.113(6) 0.039(6) 0.053(5)
C63 0.159(7) 0.170(6) 0.195(7) 0.106(6) 0.080(6) 0.071(5)
C64 0.144(6) 0.186(6) 0.161(6) 0.099(5) 0.063(5) 0.070(5)
C65 0.143(6) 0.176(6) 0.161(6) 0.081(5) 0.052(5) 0.051(5)
C66 0.146(6) 0.181(7) 0.205(8) 0.119(6) 0.062(6) 0.072(5)
C67 0.159(6) 0.228(8) 0.211(7) 0.152(6) 0.093(6) 0.102(6)
C68 0.129(5) 0.204(7) 0.206(7) 0.113(6) 0.055(5) 0.076(5)
C69 0.129(5) 0.174(6) 0.237(8) 0.119(6) 0.051(6) 0.028(5)
C70 0.145(6) 0.197(8) 0.217(7) 0.100(6) -0.003(6) 0.033(5)
C71 0.165(7) 0.235(9) 0.323(12) 0.182(9) 0.072(8) 0.065(7)
C72 0.172(7) 0.268(10) 0.311(11) 0.200(10) 0.059(7) 0.058(7)
C73 0.154(7) 0.198(7) 0.177(7) 0.102(6) 0.040(6) 0.073(6)
C74 0.128(5) 0.186(7) 0.166(6) 0.086(5) 0.033(5) 0.053(5)
C75 0.142(6) 0.191(7) 0.175(7) 0.087(5) 0.036(5) 0.062(5)
C76 0.169(7) 0.225(8) 0.166(7) 0.112(6) 0.071(6) 0.093(6)
C77 0.133(5) 0.221(7) 0.174(6) 0.119(6) 0.056(5) 0.076(5)
C78 0.122(5) 0.205(7) 0.172(6) 0.104(5) 0.052(5) 0.061(5)
C79 0.136(5) 0.213(7) 0.163(5) 0.091(5) 0.045(5) 0.070(5)
C80 0.123(5) 0.195(7) 0.169(6) 0.096(5) 0.042(5) 0.070(5)
C81 0.139(6) 0.172(6) 0.158(6) 0.068(5) 0.012(5) 0.061(5)
C82 0.136(6) 0.234(8) 0.155(5) 0.103(5) 0.048(5) 0.063(6)
C83 0.164(6) 0.256(9) 0.147(6) 0.092(5) 0.056(5) 0.047(6)
C84 0.172(8) 0.404(19) 0.153(7) 0.118(9) 0.072(7) 0.118(11)
C85 0.213(9) 0.282(12) 0.236(9) 0.140(8) 0.040(7) 0.071(9)
C86 0.181(9) 0.280(13) 0.239(11) 0.052(9) 0.040(8) 0.069(9)
C87 0.138(6) 0.186(7) 0.184(7) 0.079(5) 0.026(5) 0.050(5)
C88 0.152(7) 0.210(9) 0.181(7) 0.078(6) 0.024(5) 0.045(6)
C89 0.175(7) 0.260(11) 0.208(8) 0.108(8) 0.055(6) 0.061(8)
C90 0.190(7) 0.272(11) 0.211(9) 0.105(8) -0.020(6) 0.049(7)
C91 0.124(6) 0.210(8) 0.208(8) 0.120(7) 0.056(6) 0.077(6)
C92 0.136(7) 0.247(10) 0.222(9) 0.148(8) 0.071(7) 0.091(7)
C93 0.136(6) 0.196(8) 0.217(9) 0.116(7) 0.054(6) 0.080(6)
C94 0.118(5) 0.221(8) 0.194(7) 0.079(6) 0.034(5) 0.044(5)
C95 0.155(6) 0.236(9) 0.214(8) 0.139(8) 0.086(7) 0.088(6)
C96 0.136(6) 0.246(9) 0.186(7) 0.124(7) 0.054(5) 0.073(6)
C97 0.117(5) 0.189(7) 0.217(8) 0.113(7) 0.076(6) 0.075(5)
C98 0.138(6) 0.221(9) 0.189(8) 0.108(7) 0.067(6) 0.086(6)
C99 0.136(5) 0.184(7) 0.195(8) 0.112(6) 0.061(5) 0.065(5)
C100 0.151(5) 0.156(6) 0.185(6) 0.101(6) 0.050(5) 0.055(5)
C101 0.178(7) 0.211(8) 0.184(7) 0.132(7) 0.084(6) 0.119(7)
C102 0.141(6) 0.208(8) 0.174(7) 0.102(7) 0.069(6) 0.089(6)
C103 0.136(5) 0.199(7) 0.148(5) 0.082(5) 0.058(5) 0.057(5)
C104 0.164(6) 0.225(9) 0.211(9) 0.134(7) 0.097(6) 0.096(7)
C105 0.144(6) 0.196(8) 0.198(7) 0.119(6) 0.074(5) 0.057(6)
C106 0.121(6) 0.194(8) 0.234(10) 0.106(8) 0.053(7) 0.073(6)
C107 0.140(6) 0.183(7) 0.171(6) 0.111(6) 0.056(5) 0.075(6)
C108 0.147(7) 0.191(8) 0.186(7) 0.097(7) 0.052(6) 0.082(6)
C109 0.143(6) 0.188(7) 0.200(7) 0.134(6) 0.064(6) 0.064(5)
C110 0.138(5) 0.186(7) 0.206(7) 0.116(6) 0.057(5) 0.055(5)
C111 0.163(7) 0.164(6) 0.204(8) 0.102(6) 0.048(7) 0.057(6)
C112 0.132(6) 0.171(7) 0.206(8) 0.106(6) 0.041(6) 0.066(5)
C113 0.182(8) 0.183(7) 0.190(7) 0.099(6) 0.036(6) 0.086(6)
C114 0.146(7) 0.206(8) 0.201(8) 0.123(7) 0.059(7) 0.084(6)
C115 0.211(9) 0.195(8) 0.169(7) 0.127(6) 0.076(7) 0.105(7)
C116 0.139(6) 0.197(7) 0.209(8) 0.120(7) 0.049(6) 0.060(5)
C117 0.152(8) 0.221(9) 0.188(8) 0.114(7) 0.031(7) 0.075(7)
C118 0.169(7) 0.218(8) 0.177(6) 0.071(6) 0.027(6) 0.063(6)
C119 0.222(9) 0.233(9) 0.205(7) 0.143(7) 0.075(7) 0.075(8)
C120 0.240(9) 0.336(13) 0.185(7) 0.137(8) 0.021(7) 0.129(9)
C121 0.200(8) 0.244(10) 0.279(10) 0.140(8) 0.084(8) 0.091(8)
C122 0.144(7) 0.292(13) 0.367(14) 0.227(11) 0.044(8) 0.036(9)
C123 0.211(11) 0.42(2) 0.70(3) 0.47(2) 0.183(15) 0.154(14)
C124 0.207(9) 0.265(12) 0.49(2) 0.258(14) 0.006(11) 0.057(9)
C125 0.173(8) 0.294(14) 0.48(2) 0.211(14) 0.080(11) 0.048(9)
C127 0.112(5) 0.176(7) 0.218(9) 0.099(6) 0.030(6) 0.043(5)
C128 0.154(6) 0.182(7) 0.224(9) 0.101(7) 0.069(7) 0.054(5)
C129 0.193(10) 0.182(8) 0.228(10) 0.128(7) 0.076(8) 0.070(7)
C130 0.152(7) 0.175(7) 0.192(9) 0.102(7) 0.031(7) 0.042(6)
C131 0.153(7) 0.181(7) 0.226(10) 0.125(7) 0.041(8) 0.059(6)
C133 0.219(10) 0.222(9) 0.180(7) 0.128(7) 0.058(8) 0.067(8)
C134 0.198(10) 0.202(9) 0.213(11) 0.131(8) 0.052(9) 0.054(8)
C135 0.362(18) 0.253(11) 0.197(9) 0.126(8) 0.101(10) 0.099(11)
C136 0.291(15) 0.237(13) 0.321(19) 0.145(13) 0.152(14) 0.064(12)
C137 0.341(16) 0.277(13) 0.238(11) 0.159(10) 0.133(11) 0.126(12)
C138 0.38(2) 0.36(2) 0.230(11) 0.128(13) 0.169(12) 0.042(17)
C139 0.232(14) 0.254(12) 0.209(10) 0.162(10) 0.072(11) 0.125(12)
C140 0.206(11) 0.199(9) 0.182(8) 0.096(7) -0.004(9) 0.096(8)
C141 0.236(12) 0.223(10) 0.250(11) 0.140(10) 0.051(11) 0.124(10)
C142 0.158(8) 0.203(10) 0.307(15) 0.099(10) 0.023(9) 0.072(8)
C148 0.122(7) 0.33(2) 0.47(3) 0.039(18) 0.047(11) 0.029(10)
C149 0.32(2) 0.245(14) 0.49(3) 0.223(17) 0.25(2) 0.117(15)
C151 0.256(12) 0.302(14) 0.305(13) 0.170(11) 0.087(10) 0.134(12)
C152 0.244(13) 0.187(10) 0.327(15) 0.173(11) 0.178(13) 0.131(10)
C158 0.37(2) 0.38(2) 0.221(14) 0.195(15) 0.150(14) 0.290(19)
C164 0.149(7) 0.191(9) 0.202(9) 0.075(7) 0.026(7) 0.065(6)
C165 0.148(8) 0.164(9) 0.402(19) 0.031(10) -0.035(11) 0.081(7)
C166 0.156(9) 0.175(10) 0.43(3) 0.039(16) -0.022(16) 0.072(7)
C167 0.31(3) 0.30(2) 0.286(18) 0.104(16) -0.025(16) 0.21(2)
C170 2.00(9) 0.66(4) 0.246(19) 0.15(2) -0.01(3) 0.83(5)
C171 0.146(7) 0.179(7) 0.218(9) 0.082(7) 0.080(7) 0.072(6)
C172 0.120(5) 0.196(7) 0.181(7) 0.090(6) 0.040(5) 0.050(5)
C173 0.153(7) 0.179(7) 0.196(8) 0.106(6) 0.060(6) 0.056(5)
C174 0.181(8) 0.178(7) 0.184(8) 0.088(6) 0.036(7) 0.066(6)
C175 0.139(6) 0.180(7) 0.193(8) 0.105(6) 0.051(6) 0.052(5)
C177 0.122(5) 0.197(7) 0.212(8) 0.124(6) 0.061(5) 0.061(5)
C178 0.138(6) 0.185(7) 0.239(9) 0.124(7) 0.047(6) 0.054(5)
C179 0.118(5) 0.218(8) 0.182(7) 0.092(6) 0.017(5) 0.024(5)
C180 0.158(7) 0.202(7) 0.211(7) 0.119(6) 0.035(6) 0.068(6)
C182 0.291(13) 0.215(9) 0.178(7) 0.121(7) 0.058(8) 0.043(9)
C183 0.44(2) 0.253(12) 0.305(13) 0.177(11) 0.185(14) 0.096(13)
C184 0.285(13) 0.287(13) 0.239(10) 0.160(9) 0.065(9) 0.092(11)
C185 0.125(5) 0.225(9) 0.245(9) 0.161(8) 0.074(6) 0.093(6)
C186 0.120(5) 0.167(7) 0.175(7) 0.078(6) 0.035(5) 0.061(5)
C187 0.141(5) 0.215(9) 0.188(7) 0.112(7) 0.072(6) 0.085(6)
C188 0.154(7) 0.226(10) 0.167(7) 0.094(7) 0.073(6) 0.092(7)
C189 0.133(6) 0.163(8) 0.214(10) 0.091(8) 0.053(7) 0.054(6)
C190 0.124(5) 0.152(7) 0.178(8) 0.081(7) 0.063(5) 0.059(5)
C191 0.156(7) 0.194(9) 0.177(8) 0.088(8) 0.054(6) 0.082(7)
C192 0.141(6) 0.198(9) 0.231(9) 0.124(8) 0.083(6) 0.065(6)
C193 0.184(8) 0.188(9) 0.214(9) 0.077(7) 0.088(7) 0.053(7)
C194 0.148(6) 0.211(9) 0.218(9) 0.118(8) 0.072(6) 0.056(6)
C195 0.161(6) 0.206(8) 0.242(9) 0.123(7) 0.085(6) 0.072(6)
C196 0.191(8) 0.249(11) 0.226(9) 0.141(8) 0.081(6) 0.029(8)
C197 0.244(10) 0.268(11) 0.230(8) 0.168(8) 0.079(7) 0.071(9)
C198 0.47(3) 0.296(16) 0.42(2) 0.178(15) 0.27(2) 0.210(18)
C202 0.144(6) 0.173(7) 0.191(8) 0.099(6) 0.026(6) 0.067(6)
C203 0.130(6) 0.181(7) 0.238(10) 0.111(7) 0.041(7) 0.063(5)
C204 0.238(9) 0.235(9) 0.229(9) 0.136(7) 0.136(8) 0.102(8)
C205 0.140(6) 0.200(7) 0.183(7) 0.111(6) 0.061(5) 0.065(5)
C206 0.214(8) 0.264(10) 0.202(7) 0.113(7) 0.078(6) 0.086(8)
C207 0.189(10) 0.192(9) 0.251(13) 0.127(9) 0.010(11) 0.069(8)
C500 0.55(4) 0.274(19) 0.290(18) -0.099(16) -0.27(2) 0.27(2)
C501 0.31(2) 0.36(2) 0.263(19) -0.066(17) -0.108(17) 0.24(2)
C502 0.238(12) 0.268(14) 0.181(9) 0.086(10) 0.026(10) 0.166(11)
N503 0.260(11) 0.297(12) 0.217(9) 0.127(8) 0.078(8) 0.188(10)
C504 0.35(2) 0.292(18) 0.206(13) 0.063(14) 0.039(15) 0.256(17)
C505 0.355(18) 0.272(15) 0.158(9) 0.069(9) 0.045(10) 0.216(14)
C600 0.152(9) 0.207(10) 0.40(2) 0.133(13) 0.074(13) 0.081(8)
C601 0.148(8) 0.177(8) 0.334(16) 0.121(9) 0.040(9) 0.084(7)
N602 0.143(5) 0.203(6) 0.290(9) 0.158(6) 0.067(5) 0.074(5)
C603 0.155(8) 0.172(8) 0.234(10) 0.095(7) 0.021(8) 0.069(7)
C604 0.132(7) 0.190(9) 0.261(12) 0.094(9) 0.024(8) 0.061(7)
C605 0.144(10) 0.209(10) 0.339(18) 0.097(11) -0.024(10) 0.057(8)
O500 0.63(2) 0.432(13) 0.77(3) 0.015(14) -0.167(18) 0.376(14)
C510 2.00(9) 0.70(4) 0.25(2) 0.23(3) -0.01(3) 0.65(6)
C700 0.127(5) 0.179(6) 0.185(6) 0.089(5) 0.066(5) 0.077(5)
C701 0.230(7) 0.213(7) 0.123(4) 0.096(5) 0.069(5) 0.151(6)
C702 0.253(8) 0.249(8) 0.059(3) -0.050(4) -0.099(4) 0.130(6)
C703 0.209(9) 0.334(13) 0.405(16) 0.313(14) 0.222(11) 0.187(10)
C704 0.179(7) 0.202(7) 0.179(6) 0.130(6) 0.071(6) 0.099(6)
N705 0.134(4) 0.182(5) 0.175(4) 0.092(4) 0.052(3) 0.056(4)
C800 0.296(13) 0.240(11) 0.425(18) 0.262(13) 0.266(14) 0.185(11)
C801 0.331(14) 0.266(12) 0.58(3) 0.313(16) 0.346(18) 0.201(12)
C802 0.47(2) 0.327(17) 0.65(3) 0.38(2) 0.47(3) 0.291(18)
C803 0.365(17) 0.266(13) 0.335(13) 0.229(12) 0.249(14) 0.200(13)
C804 0.234(10) 0.250(11) 0.264(11) 0.189(10) 0.138(10) 0.147(9)
N805 0.203(6) 0.227(8) 0.321(10) 0.205(8) 0.132(7) 0.129(6)
C820 2.00(9) 0.43(3) 0.33(2) 0.15(2) -0.06(4) 0.64(5)
O1S 0.167(3) 0.221(5) 0.198(4) 0.124(3) 0.077(3) 0.088(3)
C890 2.00(9) 0.65(3) 0.32(3) 0.18(3) -0.04(3) 0.66(5)

loop_
_atom_type_symbol
_atom_type_description
_atom_type_scat_dispersion_real
_atom_type_scat_dispersion_imag
_atom_type_scat_source
C C 0.0192 0.0096 'International Tables Vol C Tables 4.2.6.8 and 6.1.1.4'
N N 0.0330 0.0189 'International Tables Vol C Tables 4.2.6.8 and 6.1.1.4'
O O 0.0517 0.0336 'International Tables Vol C Tables 4.2.6.8 and 6.1.1.4'
H H 0.0000 0.0000 'International Tables Vol C Tables 4.2.6.8 and 6.1.1.4'

loop_
_geom_angle_atom_site_label_1
_geom_angle_atom_site_label_2
_geom_angle_atom_site_label_3
_geom_angle
_geom_angle_site_symmetry_1
_geom_angle_site_symmetry_3
C5X O1X C1X 106.4(9) . .
O1 N1 O2 123.9(11) . .
O1 N1 C1 121.4(9) . .
O2 N1 C1 114.7(10) . .
C2 C1 C6 125.9(10) . .
C2 C1 N1 115.0(10) . .
C6 C1 N1 118.5(10) . .
O2X C1X O1X 111.6(8) . .
O2X C1X C2X 102.4(11) . .
O1X C1X C2X 126.2(9) . .
C6 N2 C7 119.1(9) . .
C1 C2 C3 117.7(9) . .
O3X C2X C1X 116.8(7) . .
O3X C2X C3X 132.7(9) . .
C1X C2X C3X 110.3(8) . .
C9 O3 C202 113.5(7) . .
C14 N3 C13 128.0(8) . .
C4 C3 C2 116.7(9) . .
O4X C3X C4X 127.3(10) . .
O4X C3X C2X 100.8(13) . .
C4X C3X C2X 117.9(10) . .
C19 N4 C20 115.1(7) . .
C5 C4 C3 125.7(10) . .
O5X C4X C3X 125.9(15) . .
O5X C4X C5X 95.7(9) . .
C3X C4X C5X 115.4(8) . .
C22 O5 C23 116.8(6) . .
C27 N5 C28 129.7(7) . .
C202 C5 C4 123.4(10) . .
C202 C5 C6 117.7(10) . .
C4 C5 C6 118.9(9) . .
O1X C5X C4X 114.2(9) . .
C34 N6 C33 116.0(8) . .
N2 C6 C1 124.8(10) . .
N2 C6 C5 120.2(9) . .
C1 C6 C5 114.9(11) . .
C36 O7 C37 116.4(9) . .
C41 N7 C42 130.3(8) . .
N2 C7 C8 124.5(9) . .
N2 C7 C13 120.2(10) . .
C8 C7 C13 115.2(9) . .
C46 N8 C42 119.1(8) . .
C202 C8 C7 115.7(8) . .
C47 N9 C46 130.4(8) . .
O3 C9 C10 108.7(8) . .
C702 O10 C56 125.1(5) . .
C12 C10 C9 110.7(8) . .
C12 C10 C11 112.0(8) . .
C9 C10 C11 113.3(8) . .
C704 N11 C53 118.8(7) . .
C63 O12 C69 116.1(6) . .
C60 N12 C53 129.0(7) . .
C61 N13 C65 120.3(7) . .
O4 C13 N3 119.4(9) . .
O4 C13 C7 124.5(9) . .
N3 C13 C7 116.1(10) . .
C76 O14 C83 115.2(6) . .
C66 N14 C65 120.8(8) . .
N3 C14 C15 124.5(8) . .
N3 C14 C19 117.2(8) . .
C15 C14 C19 118.2(8) . .
C81 O15 C87 119.5(6) . .
C73 N15 C66 133.7(7) . .
C14 C15 C16 121.5(8) . .
C78 N16 C74 114.9(6) . .
C17 C16 C15 120.7(8) . .
C91 N17 N18 114.5(7) . .
C16 C17 C18 118.8(8) . .
N17 N18 C92 117.3(7) . .
C19 C18 C17 123.4(8) . .
C19 C18 C22 112.2(7) . .
C17 C18 C22 123.8(9) . .
C97 N19 C93 115.7(8) . .
N4 C19 C18 127.9(7) . .
N4 C19 C14 114.9(9) . .
C18 C19 C14 117.2(8) . .
C114 O20 C118 120.9(8) . .
C98 N20 N21 117.7(7) . .
C21 C20 N4 122.5(8) . .
C21 C20 C27 117.2(9) . .
N4 C20 C27 120.2(8) . .
C117 O21 C122 120.3(9) . .
C101 N21 N20 120.6(7) . .
C20 C21 C22 122.1(8) . .
C102 N22 C106 116.6(8) . .
C21 C22 O5 130.7(8) . .
C21 C22 C18 119.4(8) . .
O5 C22 C18 109.8(9) . .
C134 O23 C135 119.8(10) . .
N24 N23 C107 125.1(8) . .
C24 C23 O5 109.5(6) . .
C108 N24 N23 120.3(8) . .
C23 C24 C26 109.1(8) . .
C23 C24 C25 110.2(8) . .
C26 C24 C25 110.3(9) . .
C605 O25 C148 115.3(13) . .
C111 N25 C115 114.4(8) . .
C127 N26 C203 133.0(8) . .
C127 N27 C131 124.7(9) . .
O6 C27 N5 121.5(7) . .
O6 C27 C20 117.2(8) . .
N5 C27 C20 121.0(8) . .
C207 N28 C131 120.9(10) . .
C33 C28 C29 119.7(10) . .
C33 C28 N5 120.4(8) . .
C29 C28 N5 119.8(9) . .
C140 N29 C139 126.9(11) . .
C28 C29 C30 117.7(9) . .
C174 O30 C204 115.8(8) . .
C603 N30 C140 119.2(10) . .
C31 C30 C29 126.8(11) . .
C30 C31 C32 116.2(10) . .
C195 O32 C188 116.7(8) . .
C152 N32 C800 123.3(10) . .
C36 C32 C33 120.6(10) . .
C36 C32 C31 121.5(11) . .
C33 C32 C31 117.8(10) . .
C28 C33 N6 119.3(8) . .
C28 C33 C32 121.3(10) . .
N6 C33 C32 119.2(9) . .
C804 N34 C158 126.9(12) . .
N6 C34 C35 128.8(10) . .
N6 C34 C41 119.2(9) . .
C35 C34 C41 111.9(11) . .
C36 C35 C34 115.8(10) . .
C171 N36 C164 130.6(10) . .
C35 C36 C32 119.0(10) . .
C35 C36 O7 124.6(11) . .
C32 C36 O7 116.3(13) . .
C172 N37 C205 115.4(6) . .
O7 C37 C38 125.8(12) . .
C185 N38 C177 127.1(7) . .
C40 C38 C37 110.8(17) . .
C40 C38 C39 143.8(17) . .
C37 C38 C39 105.1(13) . .
C186 N39 C190 117.1(8) . .
O33 N40 O34 123.1(8) . .
O33 N40 C191 121.6(8) . .
O34 N40 C191 115.3(7) . .
O8 C41 N7 119.7(10) . .
O8 C41 C34 123.5(10) . .
N7 C41 C34 116.8(10) . .
N8 C42 N7 115.3(8) . .
N8 C42 C43 124.2(8) . .
N7 C42 C43 120.5(9) . .
C42 C43 C44 113.4(8) . .
C45 C44 C43 123.5(8) . .
C46 C45 C44 115.5(8) . .
N8 C46 N9 114.4(8) . .
N8 C46 C45 124.4(9) . .
N9 C46 C45 121.1(8) . .
O9 C47 N9 121.6(8) . .
O9 C47 C700 115.5(8) . .
N9 C47 C700 122.9(10) . .
C54 C53 N11 128.0(9) . .
C54 C53 N12 121.5(9) . .
N11 C53 N12 110.4(7) . .
C55 C54 C53 112.7(8) . .
C54 C55 C703 121.6(8) . .
C57 C56 O10 112.8(7) . .
C56 C57 C59 113.8(8) . .
C56 C57 C58 109.2(9) . .
C59 C57 C58 109.7(8) . .
O11 C60 N12 126.0(8) . .
O11 C60 C61 124.0(8) . .
N12 C60 C61 109.8(8) . .
N13 C61 C62 121.0(7) . .
N13 C61 C60 118.3(8) . .
C62 C61 C60 120.6(9) . .
C63 C62 C61 122.1(8) . .
C62 C63 O12 127.6(9) . .
C62 C63 C64 118.0(8) . .
O12 C63 C64 114.3(8) . .
C68 C64 C65 117.6(8) . .
C68 C64 C63 125.1(8) . .
C65 C64 C63 117.3(8) . .
N13 C65 N14 117.4(8) . .
N13 C65 C64 121.2(8) . .
N14 C65 C64 121.3(8) . .
N14 C66 N15 115.8(8) . .
N14 C66 C67 122.7(9) . .
N15 C66 C67 121.5(8) . .
C68 C67 C66 114.2(7) . .
C64 C68 C67 123.2(8) . .
O12 C69 C70 108.6(7) . .
C71 C70 C72 108.0(8) . .
C71 C70 C69 109.3(8) . .
C72 C70 C69 110.7(7) . .
O13 C73 N15 123.6(8) . .
O13 C73 C74 119.2(8) . .
N15 C73 C74 117.1(8) . .
N16 C74 C75 125.3(7) . .
N16 C74 C73 111.8(8) . .
C75 C74 C73 122.9(8) . .
C74 C75 C76 122.1(8) . .
O14 C76 C75 133.6(8) . .
O14 C76 C77 111.8(8) . .
C75 C76 C77 114.6(8) . .
C78 C77 C82 124.6(7) . .
C78 C77 C76 116.5(8) . .
C82 C77 C76 118.8(8) . .
N16 C78 C77 126.5(7) . .
N16 C78 C79 117.2(7) . .
C77 C78 C79 116.3(7) . .
C80 C79 C78 121.6(7) . .
C79 C80 C81 118.0(7) . .
C79 C80 C91 116.0(7) . .
C81 C80 C91 126.0(8) . .
O15 C81 C82 122.4(7) . .
O15 C81 C80 116.2(8) . .
C82 C81 C80 121.3(7) . .
C77 C82 C81 118.1(7) . .
O14 C83 C84 100.2(6) . .
C86 C84 C83 121.6(13) . .
C86 C84 C85 110.7(10) . .
C83 C84 C85 107.6(11) . .
O15 C87 C88 111.8(7) . .
C89 C88 C87 112.8(8) . .
C89 C88 C90 110.5(8) . .
C87 C88 C90 109.1(9) . .
O16 C91 N17 122.3(8) . .
O16 C91 C80 120.2(8) . .
N17 C91 C80 117.4(9) . .
O17 C92 N18 126.9(9) . .
O17 C92 C93 120.6(10) . .
N18 C92 C93 112.5(10) . .
C94 C93 N19 128.3(9) . .
C94 C93 C92 117.1(10) . .
N19 C93 C92 114.4(9) . .
C93 C94 C95 113.9(8) . .
C96 C95 C94 120.2(9) . .
C95 C96 C97 118.9(9) . .
N19 C97 C96 123.0(9) . .
N19 C97 C98 115.4(8) . .
C96 C97 C98 121.5(9) . .
N20 C98 C99 124.1(9) . .
N20 C98 C97 112.8(10) . .
C99 C98 C97 123.1(9) . .
C98 C99 C100 117.8(8) . .
C99 C100 C101 115.5(8) . .
N21 C101 C100 124.3(9) . .
N21 C101 C102 118.7(9) . .
C100 C101 C102 117.0(10) . .
N22 C102 C103 123.2(8) . .
N22 C102 C101 120.4(10) . .
C103 C102 C101 116.3(10) . .
C104 C103 C102 120.0(8) . .
C103 C104 C105 120.1(8) . .
C104 C105 C106 113.7(9) . .
N22 C106 C107 115.1(11) . .
N22 C106 C105 125.9(9) . .
C107 C106 C105 119.0(11) . .
O18 C107 N23 116.1(9) . .
O18 C107 C106 127.2(9) . .
N23 C107 C106 116.6(10) . .
O19 C108 N24 116.0(9) . .
O19 C108 C109 123.0(10) . .
N24 C108 C109 120.4(9) . .
C110 C109 C114 121.7(8) . .
C110 C109 C108 114.4(9) . .
C114 C109 C108 123.9(9) . .
C109 C110 C111 122.9(9) . .
N25 C111 C112 123.3(9) . .
N25 C111 C110 118.5(9) . .
C112 C111 C110 118.0(10) . .
C117 C112 C111 118.5(9) . .
C117 C112 C113 125.6(10) . .
C111 C112 C113 115.8(9) . .
C114 C113 C112 122.6(9) . .
O20 C114 C113 120.3(10) . .
O20 C114 C109 121.0(10) . .
C113 C114 C109 118.7(9) . .
N25 C115 C116 126.0(7) . .
N25 C115 C203 111.4(10) . .
C116 C115 C203 122.5(11) . .
C115 C116 C117 116.6(9) . .
O21 C117 C112 117.2(10) . .
O21 C117 C116 122.1(11) . .
C112 C117 C116 120.6(10) . .
O20 C118 C119 108.0(8) . .
C118 C119 C121 113.9(9) . .
C118 C119 C120 106.7(8) . .
C121 C119 C120 108.2(8) . .
C123 C122 O21 120.5(13) . .
C122 C123 C124 118.4(14) . .
C122 C123 C125 119.8(14) . .
C124 C123 C125 101.8(12) . .
N26 C127 N27 117.7(9) . .
N26 C127 C128 124.5(8) . .
N27 C127 C128 117.6(9) . .
C129 C128 C127 115.4(8) . .
C130 C129 C128 129.1(10) . .
C129 C130 C134 129.9(12) . .
C129 C130 C131 111.3(10) . .
C134 C130 C131 118.7(10) . .
N28 C131 N27 119.6(10) . .
N28 C131 C130 118.6(10) . .
N27 C131 C130 121.7(10) . .
C134 C133 C207 115.6(10) . .
C133 C134 O23 121.9(12) . .
C133 C134 C130 123.7(11) . .
O23 C134 C130 114.3(12) . .
O23 C135 C136 107.8(12) . .
C138 C136 C137 109.0(16) . .
C138 C136 C135 106.0(14) . .
C137 C136 C135 107.2(13) . .
O24 C139 N29 121.4(14) . .
O24 C139 C207 131.4(13) . .
N29 C139 C207 107.2(12) . .
N29 C140 N30 112.6(11) . .
N29 C140 C141 130.9(13) . .
N30 C140 C141 116.5(14) . .
C142 C141 C140 126.0(14) . .
C141 C142 C604 117.5(13) . .
C149 C148 O25 113.0(16) . .
C148 C149 C151 117.4(15) . .
C148 C149 C206 132.1(16) . .
C151 C149 C206 110.4(14) . .
N32 C152 O26 135.1(14) . .
N32 C152 C601 116.2(10) . .
O26 C152 C601 108.5(14) . .
O27 C158 N34 120.0(19) . .
O27 C158 C504 125.0(16) . .
N34 C158 C504 114.4(15) . .
C165 C164 N36 130.1(13) . .
C165 C164 C502 116.5(14) . .
N36 C164 C502 113.3(11) . .
C166 C165 C164 128.4(19) . .
C165 C166 C167 113(2) . .
C166 C167 C501 128(2) . .
O29 C171 N36 125.0(10) . .
O29 C171 C172 117.6(10) . .
N36 C171 C172 117.3(9) . .
N37 C172 C173 124.6(7) . .
N37 C172 C171 112.0(8) . .
C173 C172 C171 123.1(9) . .
C172 C173 C174 120.0(9) . .
C173 C174 O30 126.7(10) . .
C173 C174 C175 120.3(9) . .
O30 C174 C175 112.8(9) . .
C180 C175 C205 120.3(8) . .
C180 C175 C174 125.1(9) . .
C205 C175 C174 114.4(8) . .
C178 C177 N38 129.3(7) . .
C178 C177 C205 115.3(9) . .
N38 C177 C205 114.6(8) . .
C177 C178 C179 122.6(8) . .
C180 C179 C178 119.6(7) . .
C179 C180 C175 120.2(8) . .
C204 C182 C183 106.2(11) . .
C204 C182 C184 113.5(9) . .
C183 C182 C184 114.2(10) . .
O31 C185 N38 123.3(9) . .
O31 C185 C186 128.5(8) . .
N38 C185 C186 108.1(8) . .
N39 C186 C187 127.0(8) . .
N39 C186 C185 118.5(9) . .
C187 C186 C185 114.5(10) . .
C188 C187 C186 113.3(9) . .
C187 C188 C189 123.1(10) . .
C187 C188 O32 124.8(12) . .
C189 C188 O32 112.1(11) . .
C188 C189 C190 117.2(10) . .
C188 C189 C194 124.8(11) . .
C190 C189 C194 118.0(10) . .
N39 C190 C189 122.2(10) . .
N39 C190 C191 120.2(9) . .
C189 C190 C191 117.2(10) . .
C192 C191 C190 124.6(10) . .
C192 C191 N40 117.0(11) . .
C190 C191 N40 118.3(10) . .
C191 C192 C193 119.6(10) . .
C194 C193 C192 118.1(9) . .
C193 C194 C189 122.4(9) . .
O32 C195 C196 107.8(8) . .
C197 C196 C195 105.7(9) . .
C197 C196 C198 98.0(10) . .
C195 C196 C198 101.9(11) . .
C5 C202 C8 122.5(10) . .
C5 C202 O3 117.1(9) . .
C8 C202 O3 120.3(9) . .
O22 C203 N26 119.8(10) . .
O22 C203 C115 122.6(9) . .
N26 C203 C115 117.3(10) . .
O30 C204 C182 106.1(9) . .
C175 C205 N37 124.8(7) . .
C175 C205 C177 121.7(8) . .
N37 C205 C177 113.5(8) . .
N28 C207 C139 121.1(13) . .
N28 C207 C133 122.5(11) . .
C139 C207 C133 116.5(13) . .
C501 C500 C505 120.0 . .
C501 C500 O500 125.1(13) . .
C505 C500 O500 114.9(13) . .
C500 C501 C502 120.0 . .
C500 C501 C167 127.2(12) . .
C502 C501 C167 112.3(12) . .
N503 C502 C501 120.0 . .
N503 C502 C164 119.4(11) . .
C501 C502 C164 120.6(11) . .
C504 N503 C502 120.0 . .
C505 C504 N503 120.0 . .
C505 C504 C158 122.0(12) . .
N503 C504 C158 117.9(12) . .
C504 C505 C500 120.0 . .
C601 C600 C605 120.0 . .
C600 C601 N602 120.0 . .
C600 C601 C152 126.0(9) . .
N602 C601 C152 113.8(9) . .
C603 N602 C601 120.0 . .
N30 C603 N602 115.2(8) . .
N30 C603 C604 124.7(8) . .
N602 C603 C604 120.0 . .
C605 C604 C603 120.0 . .
C605 C604 C142 124.0(9) . .
C603 C604 C142 116.0(9) . .
O25 C605 C604 118.2(10) . .
O25 C605 C600 121.8(10) . .
C604 C605 C600 120.0 . .
C500 O500 C510 145.2(16) . .
O500 C510 C890 108(2) . .
C701 C700 N705 120.0 . .
C701 C700 C47 129.0(5) . .
N705 C700 C47 110.9(5) . .
C700 C701 C702 120.0 . .
O10 C702 C703 126.8(4) . .
O10 C702 C701 113.2(4) . .
C703 C702 C701 120.0 . .
C702 C703 C704 120.0 . .
C702 C703 C55 118.9(5) . .
C704 C703 C55 120.7(5) . .
N11 C704 N705 121.9(5) . .
N11 C704 C703 118.0(4) . .
N705 C704 C703 120.0 . .
C704 N705 C700 120.0 . .
N32 C800 C801 126.9(5) . .
N32 C800 N805 113.1(5) . .
C801 C800 N805 120.0 . .
C802 C801 C800 120.0 . .
C801 C802 C803 120.0 . .
C802 C803 C804 120.0 . .
N34 C804 N805 108.9(5) . .
N34 C804 C803 130.6(5) . .
N805 C804 C803 120.0 . .
C804 N805 C800 120.0 . .
C170 C890 C820 131(2) . .
C170 C890 C510 93.8(12) . .
C820 C890 C510 131(2) . .

loop_
_geom_bond_atom_site_label_1
_geom_bond_atom_site_label_2
_geom_bond_distance
_geom_bond_site_symmetry_2
O1 N1 1.191(10) .
O1X C5X 1.403(10) .
O1X C1X 1.512(10) .
N1 O2 1.246(9) .
N1 C1 1.488(13) .
C1 C2 1.373(12) .
C1 C6 1.397(12) .
C1X O2X 1.303(10) .
C1X C2X 1.532(13) .
N2 C6 1.320(11) .
N2 C7 1.308(9) .
C2 C3 1.476(13) .
C2X O3X 1.354(10) .
C2X C3X 1.588(15) .
O3 C9 1.480(9) .
O3 C202 1.413(10) .
N3 C14 1.357(9) .
N3 C13 1.383(10) .
C3 C4 1.367(12) .
C3X O4X 1.206(10) .
C3X C4X 1.416(11) .
O4 C13 1.257(10) .
N4 C19 1.350(9) .
N4 C20 1.350(9) .
C4 C5 1.367(12) .
C4X O5X 1.320(8) .
C4X C5X 1.517(16) .
O5 C22 1.394(9) .
O5 C23 1.439(8) .
N5 C27 1.312(9) .
N5 C28 1.411(10) .
C5 C202 1.343(11) .
C5 C6 1.480(12) .
O6 C27 1.233(8) .
N6 C34 1.303(11) .
N6 C33 1.416(11) .
O7 C36 1.423(12) .
O7 C37 1.506(14) .
N7 C41 1.405(10) .
N7 C42 1.377(9) .
C7 C8 1.437(11) .
C7 C13 1.463(11) .
O8 C41 1.224(10) .
N8 C46 1.295(9) .
N8 C42 1.326(9) .
C8 C202 1.354(10) .
O9 C47 1.263(10) .
N9 C47 1.316(9) .
N9 C46 1.368(9) .
C9 C10 1.485(11) .
O10 C702 1.330(6) .
O10 C56 1.463(9) .
C10 C12 1.462(10) .
C10 C11 1.522(12) .
O11 C60 1.211(9) .
N11 C704 1.320(7) .
N11 C53 1.321(9) .
O12 C63 1.379(9) .
O12 C69 1.424(8) .
N12 C60 1.364(9) .
N12 C53 1.418(10) .
O13 C73 1.258(9) .
N13 C61 1.301(8) .
N13 C65 1.334(9) .
O14 C76 1.337(9) .
O14 C83 1.425(8) .
N14 C66 1.305(9) .
N14 C65 1.333(9) .
C14 C15 1.343(9) .
C14 C19 1.489(10) .
O15 C81 1.367(9) .
O15 C87 1.415(8) .
N15 C73 1.330(9) .
N15 C66 1.365(9) .
C15 C16 1.455(11) .
O16 C91 1.209(9) .
N16 C78 1.324(9) .
N16 C74 1.376(9) .
C16 C17 1.333(11) .
O17 C92 1.225(10) .
N17 C91 1.327(9) .
N17 N18 1.406(8) .
C17 C18 1.404(10) .
O18 C107 1.222(8) .
N18 C92 1.356(11) .
C18 C19 1.378(10) .
C18 C22 1.470(11) .
O19 C108 1.221(8) .
N19 C97 1.350(9) .
N19 C93 1.374(10) .
O20 C114 1.343(10) .
O20 C118 1.437(9) .
N20 C98 1.365(10) .
N20 N21 1.329(8) .
C20 C21 1.348(10) .
C20 C27 1.470(10) .
O21 C117 1.349(10) .
O21 C122 1.407(11) .
N21 C101 1.301(10) .
C21 C22 1.328(10) .
O22 C203 1.265(10) .
N22 C102 1.343(10) .
N22 C106 1.336(10) .
O23 C134 1.345(12) .
O23 C135 1.452(11) .
N23 N24 1.371(8) .
N23 C107 1.334(9) .
C23 C24 1.472(10) .
O24 C139 1.168(12) .
N24 C108 1.355(10) .
C24 C26 1.522(11) .
C24 C25 1.576(13) .
O25 C605 1.334(10) .
O25 C148 1.45(2) .
N25 C111 1.334(10) .
N25 C115 1.366(11) .
O26 C152 1.309(14) .
N26 C127 1.338(10) .
N26 C203 1.301(9) .
O27 C158 1.260(17) .
N27 C127 1.326(9) .
N27 C131 1.334(11) .
N28 C207 1.299(12) .
N28 C131 1.370(11) .
C28 C33 1.362(11) .
C28 C29 1.399(10) .
O29 C171 1.275(11) .
N29 C140 1.363(14) .
N29 C139 1.413(12) .
C29 C30 1.439(11) .
O30 C174 1.360(10) .
O30 C204 1.479(10) .
N30 C603 1.341(10) .
N30 C140 1.348(12) .
C30 C31 1.244(12) .
O31 C185 1.205(9) .
C31 C32 1.533(13) .
O32 C195 1.457(10) .
O32 C188 1.417(10) .
N32 C152 1.290(16) .
N32 C800 1.329(10) .
C32 C36 1.409(13) .
C32 C33 1.410(11) .
O33 N40 1.185(7) .
O34 N40 1.258(8) .
N34 C804 1.359(12) .
N34 C158 1.297(16) .
C34 C35 1.389(12) .
C34 C41 1.485(13) .
C35 C36 1.383(14) .
N36 C171 1.280(11) .
N36 C164 1.378(11) .
N37 C172 1.337(9) .
N37 C205 1.392(9) .
C37 C38 1.542(15) .
N38 C185 1.422(9) .
N38 C177 1.377(9) .
C38 C40 1.505(15) .
C38 C39 1.582(16) .
N39 C186 1.275(9) .
N39 C190 1.285(9) .
N40 C191 1.473(11) .
C42 C43 1.426(11) .
C43 C44 1.415(11) .
C44 C45 1.366(10) .
C45 C46 1.415(10) .
C47 C700 1.438(9) .
C53 C54 1.375(10) .
C54 C55 1.353(12) .
C55 C703 1.385(10) .
C56 C57 1.436(11) .
C57 C59 1.594(13) .
C57 C58 1.555(13) .
C60 C61 1.509(11) .
C61 C62 1.370(10) .
C62 C63 1.328(10) .
C63 C64 1.409(10) .
C64 C68 1.385(10) .
C64 C65 1.406(10) .
C66 C67 1.476(10) .
C67 C68 1.362(10) .
C69 C70 1.540(11) .
C70 C71 1.495(11) .
C70 C72 1.525(12) .
C73 C74 1.491(11) .
C74 C75 1.336(10) .
C75 C76 1.378(11) .
C76 C77 1.517(10) .
C77 C78 1.385(9) .
C77 C82 1.383(10) .
C78 C79 1.456(10) .
C79 C80 1.375(10) .
C80 C81 1.456(9) .
C80 C91 1.501(11) .
C81 C82 1.385(10) .
C83 C84 1.535(12) .
C84 C86 1.454(17) .
C84 C85 1.517(16) .
C87 C88 1.481(11) .
C88 C89 1.517(13) .
C88 C90 1.556(12) .
C92 C93 1.545(12) .
C93 C94 1.329(11) .
C94 C95 1.476(12) .
C95 C96 1.374(10) .
C96 C97 1.391(11) .
C97 C98 1.501(11) .
C98 C99 1.403(11) .
C99 C100 1.347(9) .
C100 C101 1.453(11) .
C101 C102 1.492(11) .
C102 C103 1.362(11) .
C103 C104 1.384(10) .
C104 C105 1.411(11) .
C105 C106 1.428(12) .
C106 C107 1.442(12) .
C108 C109 1.476(12) .
C109 C110 1.342(10) .
C109 C114 1.388(11) .
C110 C111 1.420(11) .
C111 C112 1.424(11) .
C112 C117 1.386(12) .
C112 C113 1.491(12) .
C113 C114 1.353(11) .
C115 C116 1.411(12) .
C115 C203 1.437(12) .
C116 C117 1.348(11) .
C118 C119 1.516(12) .
C119 C121 1.496(12) .
C119 C120 1.553(12) .
C122 C123 1.231(15) .
C123 C124 1.537(16) .
C123 C125 1.594(17) .
C127 C128 1.449(12) .
C128 C129 1.389(12) .
C129 C130 1.338(12) .
C130 C134 1.362(12) .
C130 C131 1.472(12) .
C133 C134 1.330(13) .
C133 C207 1.509(15) .
C135 C136 1.601(18) .
C136 C138 1.337(17) .
C136 C137 1.514(17) .
C139 C207 1.481(16) .
C140 C141 1.369(15) .
C141 C142 1.344(15) .
C142 C604 1.386(16) .
C148 C149 1.275(18) .
C149 C151 1.545(17) .
C149 C206 1.475(17) .
C152 C601 1.543(14) .
C158 C504 1.44(2) .
C164 C165 1.300(16) .
C164 C502 1.424(13) .
C165 C166 1.355(19) .
C166 C167 1.29(3) .
C167 C501 1.45(3) .
C170 C890 1.555(14) .
C171 C172 1.531(12) .
C172 C173 1.361(10) .
C173 C174 1.344(11) .
C174 C175 1.456(12) .
C175 C180 1.376(10) .
C175 C205 1.393(10) .
C177 C178 1.374(10) .
C177 C205 1.447(10) .
C178 C179 1.433(11) .
C179 C180 1.362(11) .
C182 C204 1.488(13) .
C182 C183 1.576(16) .
C182 C184 1.610(15) .
C185 C186 1.538(11) .
C186 C187 1.447(11) .
C187 C188 1.285(11) .
C188 C189 1.381(12) .
C189 C190 1.408(12) .
C189 C194 1.457(12) .
C190 C191 1.407(12) .
C191 C192 1.319(11) .
C192 C193 1.455(13) .
C193 C194 1.340(12) .
C195 C196 1.500(12) .
C196 C197 1.540(13) .
C196 C198 1.501(17) .
C500 C501 1.3900 .
C500 C505 1.3900 .
C500 O500 1.480(12) .
C501 C502 1.3900 .
C502 N503 1.3900 .
N503 C504 1.3900 .
C504 C505 1.3900 .
C600 C601 1.3900 .
C600 C605 1.3900 .
C601 N602 1.3900 .
N602 C603 1.3900 .
C603 C604 1.3900 .
C604 C605 1.3900 .
O500 C510 1.566(14) .
C510 C890 1.589(19) .
C700 C701 1.3900 .
C700 N705 1.3900 .
C701 C702 1.3900 .
C702 C703 1.3900 .
C703 C704 1.3900 .
C704 N705 1.3900 .
C800 C801 1.3900 .
C800 N805 1.3900 .
C801 C802 1.3900 .
C802 C803 1.3900 .
C803 C804 1.3900 .
C804 N805 1.3900 .
C820 C890 1.595(18) .

loop_
_geom_torsion_atom_site_label_1
_geom_torsion_atom_site_label_2
_geom_torsion_atom_site_label_3
_geom_torsion_atom_site_label_4
_geom_torsion
_geom_torsion_site_symmetry_1
_geom_torsion_site_symmetry_2
_geom_torsion_site_symmetry_3
_geom_torsion_site_symmetry_4
O1 N1 C1 C2 146.1(10) . . . .
O2 N1 C1 C2 -34.2(11) . . . .
O1 N1 C1 C6 -25.4(12) . . . .
O2 N1 C1 C6 154.3(8) . . . .
C5X O1X C1X O2X 89.7(12) . . . .
C5X O1X C1X C2X -35.5(17) . . . .
C6 C1 C2 C3 -4.1(13) . . . .
N1 C1 C2 C3 -174.9(8) . . . .
O2X C1X C2X O3X 67.8(15) . . . .
O1X C1X C2X O3X -163.2(13) . . . .
O2X C1X C2X C3X -116.7(12) . . . .
O1X C1X C2X C3X 12(2) . . . .
C1 C2 C3 C4 4.2(13) . . . .
O3X C2X C3X O4X 21(2) . . . .
C1X C2X C3X O4X -153.9(12) . . . .
O3X C2X C3X C4X 163.7(16) . . . .
C1X C2X C3X C4X -10.9(18) . . . .
C2 C3 C4 C5 -2.0(14) . . . .
O4X C3X C4X O5X -76(2) . . . .
C2X C3X C4X O5X 152.3(11) . . . .
O4X C3X C4X C5X 165.6(14) . . . .
C2X C3X C4X C5X 33.6(17) . . . .
C3 C4 C5 C202 179.7(9) . . . .
C3 C4 C5 C6 -0.7(13) . . . .
C1X O1X C5X C4X 56.9(13) . . . .
O5X C4X C5X O1X 163.9(11) . . . .
C3X C4X C5X O1X -61.6(17) . . . .
C7 N2 C6 C1 -178.7(7) . . . .
C7 N2 C6 C5 -3.6(10) . . . .
C2 C1 C6 N2 176.7(8) . . . .
N1 C1 C6 N2 -12.9(11) . . . .
C2 C1 C6 C5 1.4(12) . . . .
N1 C1 C6 C5 171.9(7) . . . .
C202 C5 C6 N2 5.2(11) . . . .
C4 C5 C6 N2 -174.4(7) . . . .
C202 C5 C6 C1 -179.3(7) . . . .
C4 C5 C6 C1 1.1(10) . . . .
C6 N2 C7 C8 -2.0(10) . . . .
C6 N2 C7 C13 -179.5(6) . . . .
N2 C7 C8 C202 5.9(10) . . . .
C13 C7 C8 C202 -176.5(6) . . . .
C202 O3 C9 C10 -172.1(6) . . . .
O3 C9 C10 C12 175.4(7) . . . .
O3 C9 C10 C11 -57.8(9) . . . .
C14 N3 C13 O4 -7.9(10) . . . .
C14 N3 C13 C7 169.9(6) . . . .
N2 C7 C13 O4 168.6(6) . . . .
C8 C7 C13 O4 -9.1(9) . . . .
N2 C7 C13 N3 -9.0(9) . . . .
C8 C7 C13 N3 173.2(6) . . . .
C13 N3 C14 C15 -7.7(10) . . . .
C13 N3 C14 C19 177.1(6) . . . .
N3 C14 C15 C16 -172.5(6) . . . .
C19 C14 C15 C16 2.7(9) . . . .
C14 C15 C16 C17 1.5(11) . . . .
C15 C16 C17 C18 -5.3(11) . . . .
C91 N17 N18 C92 167.7(7) . . . .
C16 C17 C18 C19 5.1(11) . . . .
C16 C17 C18 C22 175.7(7) . . . .
C20 N4 C19 C18 2.8(10) . . . .
C20 N4 C19 C14 179.9(6) . . . .
C17 C18 C19 N4 176.1(6) . . . .
C22 C18 C19 N4 4.5(10) . . . .
C17 C18 C19 C14 -0.9(10) . . . .
C22 C18 C19 C14 -172.5(6) . . . .
N3 C14 C19 N4 -4.8(8) . . . .
C15 C14 C19 N4 179.7(6) . . . .
N3 C14 C19 C18 172.6(6) . . . .
C15 C14 C19 C18 -2.9(9) . . . .
C19 N4 C20 C21 -6.6(10) . . . .
C19 N4 C20 C27 177.8(6) . . . .
C98 N20 N21 C101 -1.1(10) . . . .
N4 C20 C21 C22 2.4(11) . . . .
C27 C20 C21 C22 178.1(6) . . . .
C20 C21 C22 O5 -177.1(7) . . . .
C20 C21 C22 C18 5.8(11) . . . .
C23 O5 C22 C21 29.7(10) . . . .
C23 O5 C22 C18 -153.0(6) . . . .
C19 C18 C22 C21 -8.7(9) . . . .
C17 C18 C22 C21 179.7(6) . . . .
C19 C18 C22 O5 173.7(5) . . . .
C17 C18 C22 O5 2.1(9) . . . .
C22 O5 C23 C24 147.4(7) . . . .
C107 N23 N24 C108 -178.8(7) . . . .
O5 C23 C24 C26 174.1(8) . . . .
O5 C23 C24 C25 -64.6(9) . . . .
C28 N5 C27 O6 -5.0(12) . . . .
C28 N5 C27 C20 169.0(7) . . . .
C21 C20 C27 O6 -11.0(10) . . . .
N4 C20 C27 O6 164.8(7) . . . .
C21 C20 C27 N5 174.8(7) . . . .
N4 C20 C27 N5 -9.4(10) . . . .
C27 N5 C28 C33 -178.5(8) . . . .
C27 N5 C28 C29 4.4(12) . . . .
C33 C28 C29 C30 5.8(11) . . . .
N5 C28 C29 C30 -177.0(6) . . . .
C28 C29 C30 C31 -3.5(14) . . . .
C29 C30 C31 C32 2.8(15) . . . .
C30 C31 C32 C36 176.9(9) . . . .
C30 C31 C32 C33 -4.5(13) . . . .
C29 C28 C33 N6 176.0(7) . . . .
N5 C28 C33 N6 -1.2(11) . . . .
C29 C28 C33 C32 -8.0(12) . . . .
N5 C28 C33 C32 174.8(7) . . . .
C34 N6 C33 C28 176.3(7) . . . .
C34 N6 C33 C32 0.2(10) . . . .
C36 C32 C33 C28 -174.2(8) . . . .
C31 C32 C33 C28 7.2(11) . . . .
C36 C32 C33 N6 1.8(11) . . . .
C31 C32 C33 N6 -176.8(7) . . . .
C33 N6 C34 C35 2.5(13) . . . .
C33 N6 C34 C41 177.7(7) . . . .
N6 C34 C35 C36 -6.9(14) . . . .
C41 C34 C35 C36 177.6(8) . . . .
C34 C35 C36 C32 8.3(13) . . . .
C34 C35 C36 O7 -175.4(7) . . . .
C33 C32 C36 C35 -6.3(13) . . . .
C31 C32 C36 C35 172.2(8) . . . .
C33 C32 C36 O7 177.1(7) . . . .
C31 C32 C36 O7 -4.3(12) . . . .
C37 O7 C36 C35 39.0(12) . . . .
C37 O7 C36 C32 -144.7(9) . . . .
C36 O7 C37 C38 85(2) . . . .
O7 C37 C38 C40 -165.9(19) . . . .
O7 C37 C38 C39 19(3) . . . .
C42 N7 C41 O8 -3.0(12) . . . .
C42 N7 C41 C34 179.5(7) . . . .
N6 C34 C41 O8 178.2(8) . . . .
C35 C34 C41 O8 -5.9(12) . . . .
N6 C34 C41 N7 -4.4(11) . . . .
C35 C34 C41 N7 171.5(7) . . . .
C46 N8 C42 N7 176.7(6) . . . .
C46 N8 C42 C43 -1.0(10) . . . .
C41 N7 C42 N8 177.2(6) . . . .
C41 N7 C42 C43 -5.0(10) . . . .
N8 C42 C43 C44 -0.1(10) . . . .
N7 C42 C43 C44 -177.7(6) . . . .
C42 C43 C44 C45 0.3(11) . . . .
C43 C44 C45 C46 0.5(11) . . . .
C42 N8 C46 N9 -179.8(6) . . . .
C42 N8 C46 C45 2.0(10) . . . .
C47 N9 C46 N8 154.7(7) . . . .
C47 N9 C46 C45 -27.1(10) . . . .
C44 C45 C46 N8 -1.7(10) . . . .
C44 C45 C46 N9 -179.8(6) . . . .
C46 N9 C47 O9 12.1(11) . . . .
C46 N9 C47 C700 -167.5(6) . . . .
C704 N11 C53 C54 -1.8(11) . . . .
C704 N11 C53 N12 -177.9(5) . . . .
C60 N12 C53 C54 -10.3(11) . . . .
C60 N12 C53 N11 166.1(7) . . . .
N11 C53 C54 C55 3.4(11) . . . .
N12 C53 C54 C55 179.1(7) . . . .
C53 C54 C55 C703 -0.9(10) . . . .
C702 O10 C56 C57 174.5(6) . . . .
O10 C56 C57 C59 -58.8(10) . . . .
O10 C56 C57 C58 178.3(7) . . . .
C53 N12 C60 O11 14.0(12) . . . .
C53 N12 C60 C61 -170.3(7) . . . .
C65 N13 C61 C62 -3.3(11) . . . .
C65 N13 C61 C60 174.2(6) . . . .
O11 C60 C61 N13 173.8(7) . . . .
N12 C60 C61 N13 -2.0(9) . . . .
O11 C60 C61 C62 -8.7(11) . . . .
N12 C60 C61 C62 175.5(6) . . . .
N13 C61 C62 C63 3.4(11) . . . .
C60 C61 C62 C63 -174.0(7) . . . .
C61 C62 C63 O12 176.6(7) . . . .
C61 C62 C63 C64 -1.4(11) . . . .
C69 O12 C63 C62 9.0(11) . . . .
C69 O12 C63 C64 -172.9(6) . . . .
C62 C63 C64 C68 -178.6(7) . . . .
O12 C63 C64 C68 3.1(11) . . . .
C62 C63 C64 C65 -0.6(11) . . . .
O12 C63 C64 C65 -178.9(6) . . . .
C61 N13 C65 N14 -176.3(7) . . . .
C61 N13 C65 C64 1.3(11) . . . .
C66 N14 C65 N13 178.1(7) . . . .
C66 N14 C65 C64 0.5(11) . . . .
C68 C64 C65 N13 178.8(7) . . . .
C63 C64 C65 N13 0.7(11) . . . .
C68 C64 C65 N14 -3.6(11) . . . .
C63 C64 C65 N14 178.2(7) . . . .
C65 N14 C66 N15 -175.2(6) . . . .
C65 N14 C66 C67 1.5(11) . . . .
C73 N15 C66 N14 165.1(7) . . . .
C73 N15 C66 C67 -11.6(12) . . . .
N14 C66 C67 C68 -0.1(10) . . . .
N15 C66 C67 C68 176.4(7) . . . .
C65 C64 C68 C67 5.1(11) . . . .
C63 C64 C68 C67 -176.9(7) . . . .
C66 C67 C68 C64 -3.3(11) . . . .
C63 O12 C69 C70 -177.7(6) . . . .
O12 C69 C70 C71 -179.3(7) . . . .
O12 C69 C70 C72 -60.4(9) . . . .
C66 N15 C73 O13 11.1(13) . . . .
C66 N15 C73 C74 -172.9(7) . . . .
C78 N16 C74 C75 0.9(11) . . . .
C78 N16 C74 C73 178.5(6) . . . .
O13 C73 C74 N16 -178.1(7) . . . .
N15 C73 C74 N16 5.7(9) . . . .
O13 C73 C74 C75 -0.5(11) . . . .
N15 C73 C74 C75 -176.7(7) . . . .
N16 C74 C75 C76 -3.2(12) . . . .
C73 C74 C75 C76 179.6(7) . . . .
C83 O14 C76 C75 -10.5(13) . . . .
C83 O14 C76 C77 171.8(7) . . . .
C74 C75 C76 O14 -175.0(8) . . . .
C74 C75 C76 C77 2.8(11) . . . .
O14 C76 C77 C78 177.6(6) . . . .
C75 C76 C77 C78 -0.6(10) . . . .
O14 C76 C77 C82 -5.0(10) . . . .
C75 C76 C77 C82 176.8(7) . . . .
C74 N16 C78 C77 1.5(11) . . . .
C74 N16 C78 C79 -177.2(6) . . . .
C82 C77 C78 N16 -178.8(8) . . . .
C76 C77 C78 N16 -1.6(11) . . . .
C82 C77 C78 C79 -0.1(11) . . . .
C76 C77 C78 C79 177.1(7) . . . .
N16 C78 C79 C80 177.8(7) . . . .
C77 C78 C79 C80 -1.0(10) . . . .
C78 C79 C80 C81 2.2(10) . . . .
C78 C79 C80 C91 -176.8(7) . . . .
C87 O15 C81 C82 6.9(10) . . . .
C87 O15 C81 C80 -175.9(6) . . . .
C79 C80 C81 O15 -179.8(6) . . . .
C91 C80 C81 O15 -0.8(10) . . . .
C79 C80 C81 C82 -2.6(10) . . . .
C91 C80 C81 C82 176.4(7) . . . .
C78 C77 C82 C81 -0.3(12) . . . .
C76 C77 C82 C81 -177.4(7) . . . .
O15 C81 C82 C77 178.6(7) . . . .
C80 C81 C82 C77 1.6(11) . . . .
C76 O14 C83 C84 -179.9(9) . . . .
O14 C83 C84 C86 55.7(12) . . . .
O14 C83 C84 C85 -73.3(11) . . . .
C81 O15 C87 C88 171.9(7) . . . .
O15 C87 C88 C89 62.7(9) . . . .
O15 C87 C88 C90 -174.0(7) . . . .
N18 N17 C91 O16 0.9(10) . . . .
N18 N17 C91 C80 177.6(6) . . . .
C79 C80 C91 O16 0.9(10) . . . .
C81 C80 C91 O16 -178.1(6) . . . .
C79 C80 C91 N17 -175.8(7) . . . .
C81 C80 C91 N17 5.2(10) . . . .
N17 N18 C92 O17 6.3(12) . . . .
N17 N18 C92 C93 -176.8(6) . . . .
C97 N19 C93 C94 1.5(11) . . . .
C97 N19 C93 C92 175.3(6) . . . .
O17 C92 C93 C94 -8.8(11) . . . .
N18 C92 C93 C94 174.1(7) . . . .
O17 C92 C93 N19 176.6(7) . . . .
N18 C92 C93 N19 -0.5(9) . . . .
N19 C93 C94 C95 0.3(12) . . . .
C92 C93 C94 C95 -173.3(6) . . . .
C93 C94 C95 C96 -0.9(11) . . . .
C94 C95 C96 C97 -0.4(11) . . . .
C93 N19 C97 C96 -2.9(10) . . . .
C93 N19 C97 C98 -178.9(5) . . . .
C95 C96 C97 N19 2.4(11) . . . .
C95 C96 C97 C98 178.2(6) . . . .
N21 N20 C98 C99 1.2(10) . . . .
N21 N20 C98 C97 -176.1(5) . . . .
N19 C97 C98 N20 167.8(6) . . . .
C96 C97 C98 N20 -8.3(9) . . . .
N19 C97 C98 C99 -9.6(10) . . . .
C96 C97 C98 C99 174.4(7) . . . .
N20 C98 C99 C100 -0.1(11) . . . .
C97 C98 C99 C100 177.0(6) . . . .
C98 C99 C100 C101 -1.0(9) . . . .
N20 N21 C101 C100 0.0(11) . . . .
N20 N21 C101 C102 -179.5(5) . . . .
C99 C100 C101 N21 1.0(10) . . . .
C99 C100 C101 C102 -179.4(5) . . . .
C106 N22 C102 C103 1.7(10) . . . .
C106 N22 C102 C101 177.8(6) . . . .
N21 C101 C102 N22 -179.5(6) . . . .
C100 C101 C102 N22 0.9(9) . . . .
N21 C101 C102 C103 -3.1(9) . . . .
C100 C101 C102 C103 177.3(6) . . . .
N22 C102 C103 C104 0.3(11) . . . .
C101 C102 C103 C104 -176.0(6) . . . .
C102 C103 C104 C105 -5.5(10) . . . .
C103 C104 C105 C106 8.0(10) . . . .
C102 N22 C106 C107 -177.8(6) . . . .
C102 N22 C106 C105 1.7(10) . . . .
C104 C105 C106 N22 -6.4(11) . . . .
C104 C105 C106 C107 173.0(6) . . . .
N24 N23 C107 O18 -9.5(10) . . . .
N24 N23 C107 C106 173.6(6) . . . .
N22 C106 C107 O18 -177.8(6) . . . .
C105 C106 C107 O18 2.7(11) . . . .
N22 C106 C107 N23 -1.4(9) . . . .
C105 C106 C107 N23 179.1(6) . . . .
N23 N24 C108 O19 1.7(10) . . . .
N23 N24 C108 C109 172.5(6) . . . .
O19 C108 C109 C110 -6.6(11) . . . .
N24 C108 C109 C110 -176.8(7) . . . .
O19 C108 C109 C114 173.0(7) . . . .
N24 C108 C109 C114 2.8(11) . . . .
C114 C109 C110 C111 -3.4(12) . . . .
C108 C109 C110 C111 176.2(7) . . . .
C115 N25 C111 C112 -7.1(10) . . . .
C115 N25 C111 C110 177.5(6) . . . .
C109 C110 C111 N25 -178.5(7) . . . .
C109 C110 C111 C112 5.8(11) . . . .
N25 C111 C112 C117 2.4(11) . . . .
C110 C111 C112 C117 177.9(7) . . . .
N25 C111 C112 C113 179.6(7) . . . .
C110 C111 C112 C113 -5.0(10) . . . .
C117 C112 C113 C114 179.1(8) . . . .
C111 C112 C113 C114 2.2(11) . . . .
C118 O20 C114 C113 14.4(11) . . . .
C118 O20 C114 C109 -168.1(7) . . . .
C112 C113 C114 O20 177.8(6) . . . .
C112 C113 C114 C109 0.2(12) . . . .
C110 C109 C114 O20 -177.3(7) . . . .
C108 C109 C114 O20 3.1(11) . . . .
C110 C109 C114 C113 0.2(12) . . . .
C108 C109 C114 C113 -179.3(7) . . . .
C111 N25 C115 C116 9.0(11) . . . .
C111 N25 C115 C203 -175.7(6) . . . .
N25 C115 C116 C117 -5.7(12) . . . .
C203 C115 C116 C117 179.5(7) . . . .
C122 O21 C117 C112 172.2(9) . . . .
C122 O21 C117 C116 -6.0(13) . . . .
C111 C112 C117 O21 -176.9(7) . . . .
C113 C112 C117 O21 6.3(12) . . . .
C111 C112 C117 C116 1.3(12) . . . .
C113 C112 C117 C116 -175.5(7) . . . .
C115 C116 C117 O21 178.3(7) . . . .
C115 C116 C117 C112 0.2(12) . . . .
C114 O20 C118 C119 165.4(8) . . . .
O20 C118 C119 C121 69.5(10) . . . .
O20 C118 C119 C120 -171.3(8) . . . .
C117 O21 C122 C123 101.2(16) . . . .
O21 C122 C123 C124 44(3) . . . .
O21 C122 C123 C125 169.4(13) . . . .
C203 N26 C127 N27 -177.9(8) . . . .
C203 N26 C127 C128 -2.4(14) . . . .
C131 N27 C127 N26 175.2(7) . . . .
C131 N27 C127 C128 -0.6(11) . . . .
N26 C127 C128 C129 -173.1(7) . . . .
N27 C127 C128 C129 2.4(11) . . . .
C127 C128 C129 C130 -3.3(13) . . . .
C128 C129 C130 C134 -179.2(9) . . . .
C128 C129 C130 C131 2.0(13) . . . .
C207 N28 C131 N27 178.7(7) . . . .
C207 N28 C131 C130 -0.3(11) . . . .
C127 N27 C131 N28 -179.7(7) . . . .
C127 N27 C131 C130 -0.7(12) . . . .
C129 C130 C131 N28 179.2(7) . . . .
C134 C130 C131 N28 0.2(11) . . . .
C129 C130 C131 N27 0.2(11) . . . .
C134 C130 C131 N27 -178.8(7) . . . .
C207 C133 C134 O23 -177.6(8) . . . .
C207 C133 C134 C130 -1.9(14) . . . .
C135 O23 C134 C133 -0.2(14) . . . .
C135 O23 C134 C130 -176.3(8) . . . .
C129 C130 C134 C133 -177.7(10) . . . .
C131 C130 C134 C133 1.1(14) . . . .
C129 C130 C134 O23 -1.7(14) . . . .
C131 C130 C134 O23 177.1(8) . . . .
C134 O23 C135 C136 160.6(10) . . . .
O23 C135 C136 C138 65.3(18) . . . .
O23 C135 C136 C137 -178.3(10) . . . .
C140 N29 C139 O24 2.7(15) . . . .
C140 N29 C139 C207 -177.0(8) . . . .
C139 N29 C140 N30 174.2(8) . . . .
C139 N29 C140 C141 -5.9(15) . . . .
C603 N30 C140 N29 179.1(6) . . . .
C603 N30 C140 C141 -0.9(11) . . . .
N29 C140 C141 C142 -177.0(10) . . . .
N30 C140 C141 C142 3.0(14) . . . .
C140 C141 C142 C604 -2.7(16) . . . .
C605 O25 C148 C149 140.1(19) . . . .
O25 C148 C149 C151 172.0(13) . . . .
O25 C148 C149 C206 -12(4) . . . .
C800 N32 C152 O26 -2.3(19) . . . .
C800 N32 C152 C601 -177.2(6) . . . .
C804 N34 C158 O27 2.1(15) . . . .
C804 N34 C158 C504 173.9(8) . . . .
C171 N36 C164 C165 5.4(15) . . . .
C171 N36 C164 C502 -179.1(8) . . . .
N36 C164 C165 C166 -176.6(11) . . . .
C502 C164 C165 C166 8.1(15) . . . .
C164 C165 C166 C167 -7(2) . . . .
C165 C166 C167 C501 7(3) . . . .
C164 N36 C171 O29 -11.7(14) . . . .
C164 N36 C171 C172 164.0(7) . . . .
C205 N37 C172 C173 -6.7(11) . . . .
C205 N37 C172 C171 179.0(7) . . . .
O29 C171 C172 N37 163.7(7) . . . .
N36 C171 C172 N37 -12.3(11) . . . .
O29 C171 C172 C173 -10.7(12) . . . .
N36 C171 C172 C173 173.3(8) . . . .
N37 C172 C173 C174 8.4(12) . . . .
C171 C172 C173 C174 -177.9(8) . . . .
C172 C173 C174 O30 -178.2(7) . . . .
C172 C173 C174 C175 -3.2(12) . . . .
C204 O30 C174 C173 10.5(12) . . . .
C204 O30 C174 C175 -164.7(7) . . . .
C173 C174 C175 C180 -177.6(8) . . . .
O30 C174 C175 C180 -2.1(12) . . . .
C173 C174 C175 C205 -2.6(11) . . . .
O30 C174 C175 C205 173.0(7) . . . .
C185 N38 C177 C178 -16.6(12) . . . .
C185 N38 C177 C205 174.1(7) . . . .
N38 C177 C178 C179 -169.3(7) . . . .
C205 C177 C178 C179 -0.1(11) . . . .
C177 C178 C179 C180 5.1(13) . . . .
C178 C179 C180 C175 -7.8(13) . . . .
C205 C175 C180 C179 5.4(12) . . . .
C174 C175 C180 C179 -179.8(8) . . . .
C177 N38 C185 O31 -2.2(11) . . . .
C177 N38 C185 C186 174.0(6) . . . .
C190 N39 C186 C187 -1.6(10) . . . .
C190 N39 C186 C185 179.1(5) . . . .
O31 C185 C186 N39 156.1(8) . . . .
N38 C185 C186 N39 -19.9(8) . . . .
O31 C185 C186 C187 -23.3(10) . . . .
N38 C185 C186 C187 160.7(5) . . . .
N39 C186 C187 C188 2.2(10) . . . .
C185 C186 C187 C188 -178.5(6) . . . .
C186 C187 C188 C189 -3.7(11) . . . .
C186 C187 C188 O32 178.8(6) . . . .
C195 O32 C188 C187 -3.8(10) . . . .
C195 O32 C188 C189 178.5(7) . . . .
C187 C188 C189 C190 4.6(11) . . . .
O32 C188 C189 C190 -177.6(6) . . . .
C187 C188 C189 C194 -178.0(7) . . . .
O32 C188 C189 C194 -0.2(11) . . . .
C186 N39 C190 C189 2.4(9) . . . .
C186 N39 C190 C191 174.3(6) . . . .
C188 C189 C190 N39 -3.9(10) . . . .
C194 C189 C190 N39 178.6(6) . . . .
C188 C189 C190 C191 -176.0(7) . . . .
C194 C189 C190 C191 6.5(10) . . . .
N39 C190 C191 C192 -177.9(7) . . . .
C189 C190 C191 C192 -5.6(11) . . . .
N39 C190 C191 N40 5.4(10) . . . .
C189 C190 C191 N40 177.7(6) . . . .
O33 N40 C191 C192 -124.0(8) . . . .
O34 N40 C191 C192 58.4(9) . . . .
O33 N40 C191 C190 52.9(10) . . . .
O34 N40 C191 C190 -124.7(7) . . . .
C190 C191 C192 C193 1.4(12) . . . .
N40 C191 C192 C193 178.1(7) . . . .
C191 C192 C193 C194 1.8(12) . . . .
C192 C193 C194 C189 -0.6(13) . . . .
C188 C189 C194 C193 179.0(9) . . . .
C190 C189 C194 C193 -3.7(12) . . . .
C188 O32 C195 C196 179.9(7) . . . .
O32 C195 C196 C197 -175.8(8) . . . .
O32 C195 C196 C198 -73.8(11) . . . .
C4 C5 C202 C8 178.5(8) . . . .
C6 C5 C202 C8 -1.1(11) . . . .
C4 C5 C202 O3 1.9(11) . . . .
C6 C5 C202 O3 -177.7(6) . . . .
C7 C8 C202 C5 -4.0(10) . . . .
C7 C8 C202 O3 172.5(6) . . . .
C9 O3 C202 C5 179.5(6) . . . .
C9 O3 C202 C8 2.8(9) . . . .
C127 N26 C203 O22 0.2(13) . . . .
C127 N26 C203 C115 174.6(8) . . . .
N25 C115 C203 O22 174.9(7) . . . .
C116 C115 C203 O22 -9.7(12) . . . .
N25 C115 C203 N26 0.7(10) . . . .
C116 C115 C203 N26 176.1(7) . . . .
C174 O30 C204 C182 164.0(8) . . . .
C183 C182 C204 O30 170.1(8) . . . .
C184 C182 C204 O30 -63.6(11) . . . .
C180 C175 C205 N37 179.6(7) . . . .
C174 C175 C205 N37 4.3(11) . . . .
C180 C175 C205 C177 -0.2(12) . . . .
C174 C175 C205 C177 -175.5(7) . . . .
C172 N37 C205 C175 0.0(11) . . . .
C172 N37 C205 C177 179.9(7) . . . .
C178 C177 C205 C175 -2.3(11) . . . .
N38 C177 C205 C175 168.5(7) . . . .
C178 C177 C205 N37 177.8(7) . . . .
N38 C177 C205 N37 -11.3(9) . . . .
C131 N28 C207 C139 -179.5(8) . . . .
C131 N28 C207 C133 -0.6(12) . . . .
O24 C139 C207 N28 -174.6(10) . . . .
N29 C139 C207 N28 5.0(12) . . . .
O24 C139 C207 C133 6.5(15) . . . .
N29 C139 C207 C133 -173.9(7) . . . .
C134 C133 C207 N28 1.7(14) . . . .
C134 C133 C207 C139 -179.4(9) . . . .
C505 C500 C501 C502 0.0 . . . .
O500 C500 C501 C502 -178.2(7) . . . .
C505 C500 C501 C167 171.1(12) . . . .
O500 C500 C501 C167 -7.1(11) . . . .
C166 C167 C501 C500 178.5(17) . . . .
C166 C167 C501 C502 -10(3) . . . .
C500 C501 C502 N503 0.0 . . . .
C167 C501 C502 N503 -172.4(10) . . . .
C500 C501 C502 C164 -177.3(7) . . . .
C167 C501 C502 C164 10.4(10) . . . .
C165 C164 C502 N503 172.6(6) . . . .
N36 C164 C502 N503 -3.5(9) . . . .
C165 C164 C502 C501 -10.1(10) . . . .
N36 C164 C502 C501 173.8(5) . . . .
C501 C502 N503 C504 0.0 . . . .
C164 C502 N503 C504 177.3(6) . . . .
C502 N503 C504 C505 0.0 . . . .
C502 N503 C504 C158 175.9(9) . . . .
O27 C158 C504 C505 -13.7(15) . . . .
N34 C158 C504 C505 175.0(6) . . . .
O27 C158 C504 N503 170.5(8) . . . .
N34 C158 C504 N503 -0.8(13) . . . .
N503 C504 C505 C500 0.0 . . . .
C158 C504 C505 C500 -175.7(10) . . . .
C501 C500 C505 C504 0.0 . . . .
O500 C500 C505 C504 178.4(6) . . . .
C605 C600 C601 N602 0.0 . . . .
C605 C600 C601 C152 -175.5(7) . . . .
N32 C152 C601 C600 171.2(7) . . . .
O26 C152 C601 C600 -5.0(9) . . . .
N32 C152 C601 N602 -4.6(11) . . . .
O26 C152 C601 N602 179.2(5) . . . .
C600 C601 N602 C603 0.0 . . . .
C152 C601 N602 C603 176.0(6) . . . .
C140 N30 C603 N602 -177.9(6) . . . .
C140 N30 C603 C604 -1.2(9) . . . .
C601 N602 C603 N30 176.8(6) . . . .
C601 N602 C603 C604 0.0 . . . .
N30 C603 C604 C605 -176.5(6) . . . .
N602 C603 C604 C605 0.0 . . . .
N30 C603 C604 C142 1.5(8) . . . .
N602 C603 C604 C142 177.9(8) . . . .
C141 C142 C604 C605 178.3(7) . . . .
C141 C142 C604 C603 0.4(12) . . . .
C148 O25 C605 C604 -173.0(10) . . . .
C148 O25 C605 C600 6.6(12) . . . .
C603 C604 C605 O25 179.6(7) . . . .
C142 C604 C605 O25 1.9(8) . . . .
C603 C604 C605 C600 0.0 . . . .
C142 C604 C605 C600 -177.8(8) . . . .
C601 C600 C605 O25 -179.6(7) . . . .
C601 C600 C605 C604 0.0 . . . .
C501 C500 O500 C510 -122(4) . . . .
C505 C500 O500 C510 60(4) . . . .
C500 O500 C510 C890 176(3) . . . .
O9 C47 C700 C701 -0.4(8) . . . .
N9 C47 C700 C701 179.1(4) . . . .
O9 C47 C700 N705 -176.5(5) . . . .
N9 C47 C700 N705 3.1(7) . . . .
N705 C700 C701 C702 0.0 . . . .
C47 C700 C701 C702 -175.7(4) . . . .
C56 O10 C702 C703 -169.2(5) . . . .
C56 O10 C702 C701 7.9(6) . . . .
C700 C701 C702 O10 -177.3(3) . . . .
C700 C701 C702 C703 0.0 . . . .
O10 C702 C703 C704 176.9(3) . . . .
C701 C702 C703 C704 0.0 . . . .
O10 C702 C703 C55 -10.4(5) . . . .
C701 C702 C703 C55 172.7(4) . . . .
C54 C55 C703 C702 -175.5(6) . . . .
C54 C55 C703 C704 -2.8(9) . . . .
C53 N11 C704 N705 174.7(5) . . . .
C53 N11 C704 C703 -2.3(7) . . . .
C702 C703 C704 N11 177.1(4) . . . .
C55 C703 C704 N11 4.5(5) . . . .
C702 C703 C704 N705 0.0 . . . .
C55 C703 C704 N705 -172.6(4) . . . .
N11 C704 N705 C700 -176.9(4) . . . .
C703 C704 N705 C700 0.0 . . . .
C701 C700 N705 C704 0.0 . . . .
C47 C700 N705 C704 176.4(3) . . . .
C152 N32 C800 C801 -1.9(12) . . . .
C152 N32 C800 N805 -179.0(8) . . . .
N32 C800 C801 C802 -177.0(5) . . . .
N805 C800 C801 C802 0.0 . . . .
C800 C801 C802 C803 0.0 . . . .
C801 C802 C803 C804 0.0 . . . .
C158 N34 C804 N805 -179.6(8) . . . .
C158 N34 C804 C803 -7.3(11) . . . .
C802 C803 C804 N34 -171.5(4) . . . .
C802 C803 C804 N805 0.0 . . . .
N34 C804 N805 C800 173.2(3) . . . .
C803 C804 N805 C800 0.0 . . . .
N32 C800 N805 C804 177.4(5) . . . .
C801 C800 N805 C804 0.0 . . . .
O500 C510 C890 C170 130(3) . . . .
O500 C510 C890 C820 -28(6) . . . .
